data_4075853
loop_
_publ_author_name
'Koshevoy, Igor O.'
'Haukka, Matti'
'Pakkanen, Tapani A.'
'Tunik, Sergey P.'
'Vainiotalo, Pirjo'

_publ_section_title
;
 Supermolecular Assembly of Tetra- and Hexanuclear Carbonyl Clusters Using
 a Novel Polydentate Pyridylphosphine Ligand
;
_journal_issue 14
_journal_name_full Organometallics
_journal_page_first 3516
_journal_paper_doi 10.1021/om0502032
_journal_volume 24
_journal_year 2005
_chemical_formula_sum 'C74.5 H50 Cl3 N2 O29 P2 Rh6 Ru6'
_chemical_formula_weight 2829.33
_chemical_name_systematic
;
 ?
;
_space_group_IT_number 14
_symmetry_cell_setting monoclinic
_symmetry_space_group_name_Hall '-P 2ybc'
_symmetry_space_group_name_H-M 'P 1 21/c 1'
_atom_sites_solution_hydrogens geom
_atom_sites_solution_primary direct
_atom_sites_solution_secondary difmap
_audit_creation_method SHELXL-97
_cell_angle_alpha 90.00
_cell_angle_beta 114.522(5)
_cell_angle_gamma 90.00
_cell_formula_units_Z 8
_cell_length_a 30.9444(4)
_cell_length_b 17.9287(2)
_cell_length_c 35.4368(5)
_cell_measurement_temperature 120(2)
_cell_volume 17886.8(8)
_computing_cell_refinement 'Denzo/Scalepack (Otwinowski & Minor, 1997)'
_computing_data_collection 'Collect (Nonius BV, 1997-2000)'
_computing_data_reduction 'Denzo/Scalepack (Otwinowski & Minor, 1997)'
_computing_molecular_graphics 'XP in SHELXTL v.6.14 (Sheldrick, 2003)'
_computing_publication_material 'SHELXH-97 (Sheldrick, 1997)'
_computing_structure_refinement 'SHELXL-97 (Sheldrick, 1997)'
_computing_structure_solution 'SHELXS-97 (Sheldrick, 1997)'
_diffrn_ambient_temperature 120(2)
_diffrn_detector_area_resol_mean 9
_diffrn_measured_fraction_theta_full 0.995
_diffrn_measured_fraction_theta_max 0.995
_diffrn_measurement_device '95mm CCD camera on \k-goniostat'
_diffrn_measurement_device_type KappaCCD
_diffrn_measurement_method '\f scans and \w scans'
_diffrn_radiation_monochromator 'horizonally mounted graphite crystal'
_diffrn_radiation_source 'fine-focus sealed tube'
_diffrn_radiation_type MoK\a
_diffrn_radiation_wavelength 0.71073
_diffrn_reflns_av_R_equivalents 0.0635
_diffrn_reflns_av_sigmaI/netI 0.0450
_diffrn_reflns_limit_h_max 36
_diffrn_reflns_limit_h_min -36
_diffrn_reflns_limit_k_max 21
_diffrn_reflns_limit_k_min -21
_diffrn_reflns_limit_l_max 42
_diffrn_reflns_limit_l_min -42
_diffrn_reflns_number 170091
_diffrn_reflns_theta_full 25.00
_diffrn_reflns_theta_max 25.00
_diffrn_reflns_theta_min 1.30
_exptl_absorpt_coefficient_mu 2.259
_exptl_absorpt_correction_T_max 0.8329
_exptl_absorpt_correction_T_min 0.4330
_exptl_absorpt_correction_type multi-scan
_exptl_absorpt_process_details 'Xprep in Shelxtl v.6.14 (Sheldrick, 2003)'
_exptl_crystal_colour block
_exptl_crystal_density_diffrn 2.101
_exptl_crystal_density_method 'not measured'
_exptl_crystal_description black
_exptl_crystal_F_000 10864
_exptl_crystal_size_max 0.44
_exptl_crystal_size_mid 0.12
_exptl_crystal_size_min 0.08
_refine_diff_density_max 3.464
_refine_diff_density_min -3.986
_refine_diff_density_rms 0.227
_refine_ls_extinction_method none
_refine_ls_goodness_of_fit_ref 1.084
_refine_ls_hydrogen_treatment constr
_refine_ls_matrix_type full
_refine_ls_number_parameters 2055
_refine_ls_number_reflns 31364
_refine_ls_number_restraints 10
_refine_ls_restrained_S_all 1.085
_refine_ls_R_factor_all 0.0754
_refine_ls_R_factor_gt 0.0530
_refine_ls_shift/su_max 0.033
_refine_ls_shift/su_mean 0.001
_refine_ls_structure_factor_coef Fsqd
_refine_ls_weighting_details 'calc w=1/[\s^2^(Fo^2^)+(0.0572P)^2^+215.9122P] where P=(Fo^2^+2Fc^2^)/3'
_refine_ls_weighting_scheme calc
_refine_ls_wR_factor_gt 0.1326
_refine_ls_wR_factor_ref 0.1462
_reflns_number_gt 24425
_reflns_number_total 31364
_reflns_threshold_expression >2sigma(I)
_cod_data_source_file om0502032si20050318_060544.cif
_cod_data_source_block structure_5
_cod_original_cell_volume 17886.8(4)
_cod_original_sg_symbol_H-M 'P 21/c'
_cod_original_formula_sum 'C74.50 H50 Cl3 N2 O29 P2 Rh6 Ru6'
_cod_database_code 4075853

loop_
_symmetry_equiv_pos_as_xyz
'x, y, z'
'-x, y+1/2, -z+1/2'
'-x, -y, -z'
'x, -y-1/2, z-1/2'

loop_
_atom_site_label
_atom_site_type_symbol
_atom_site_fract_x
_atom_site_fract_y
_atom_site_fract_z
_atom_site_U_iso_or_equiv
_atom_site_adp_type
_atom_site_occupancy
_atom_site_symmetry_multiplicity
_atom_site_calc_flag
_atom_site_refinement_flags
_atom_site_disorder_assembly
_atom_site_disorder_group
Rh1 Rh 0.24512(3) 0.11485(4) 0.44146(2) 0.02964(17) Uani 1 1 d . . .
Rh2 Rh 0.18303(3) 0.03699(4) 0.46073(2) 0.02880(17) Uani 1 1 d . . .
Rh3 Rh 0.22186(3) -0.09227(4) 0.44595(2) 0.03520(19) Uani 1 1 d . . .
Rh4 Rh 0.28463(3) -0.01020(4) 0.42558(2) 0.03498(18) Uani 1 1 d . . .
Rh5 Rh 0.18784(3) 0.01538(4) 0.38494(2) 0.02758(16) Uani 1 1 d . . .
Rh6 Rh 0.28014(3) 0.00999(5) 0.50164(2) 0.0392(2) Uani 1 1 d . . .
Ru1 Ru -0.00264(3) 0.60575(4) 0.30055(2) 0.02403(16) Uani 1 1 d . . .
Ru2 Ru -0.01723(3) 0.62114(4) 0.37601(2) 0.02375(16) Uani 1 1 d . . .
Ru3 Ru -0.03340(3) 0.77804(4) 0.36031(2) 0.02643(17) Uani 1 1 d . . .
Ru4 Ru -0.02822(3) 0.76175(4) 0.28100(2) 0.02642(17) Uani 1 1 d . . .
Ru5 Ru -0.09263(3) 0.67099(4) 0.29679(2) 0.02609(16) Uani 1 1 d . . .
Ru6 Ru 0.05078(3) 0.71293(4) 0.36134(2) 0.02594(16) Uani 1 1 d . . .
Cl96 Cl 0.0898(2) 0.6870(3) 0.04181(18) 0.1270(19) Uani 1 1 d . . .
Cl97 Cl 0.1397(3) 0.7369(6) 0.1253(2) 0.201(4) Uani 1 1 d . . .
Cl98 Cl 0.93167(16) 0.5143(2) 0.91630(13) 0.0863(12) Uani 1 1 d . . .
Cl99 Cl 1.03205(16) 0.5401(2) 0.96840(10) 0.0790(11) Uani 1 1 d . . .
P1 P -0.00833(9) 0.49562(12) 0.36958(7) 0.0248(5) Uani 1 1 d . . .
P2 P 0.13516(9) 0.14041(13) 0.44645(7) 0.0279(5) Uani 1 1 d . . .
O1 O -0.0695(3) 0.5027(4) 0.2338(2) 0.0425(18) Uani 1 1 d . . .
O2 O 0.0491(3) 0.6460(4) 0.2476(2) 0.0442(18) Uani 1 1 d . . .
O3 O -0.0997(3) 0.5972(4) 0.4001(2) 0.0440(18) Uani 1 1 d . . .
O4 O 0.0593(3) 0.6303(4) 0.4644(2) 0.0433(18) Uani 1 1 d . . .
O5 O -0.1296(3) 0.8496(5) 0.3407(3) 0.060(2) Uani 1 1 d . . .
O6 O 0.0100(3) 0.9329(4) 0.3693(2) 0.0495(19) Uani 1 1 d . . .
O7 O -0.0101(3) 0.7721(4) 0.4528(2) 0.049(2) Uani 1 1 d . . .
O8 O -0.1330(3) 0.7872(4) 0.2290(2) 0.0466(18) Uani 1 1 d . . .
O9 O -0.0231(3) 0.9297(4) 0.2758(2) 0.0480(19) Uani 1 1 d . . .
O10 O -0.0330(3) 0.7558(4) 0.1940(2) 0.0432(18) Uani 1 1 d . . .
O11 O -0.1616(2) 0.5696(4) 0.2315(2) 0.0429(17) Uani 1 1 d . . .
O12 O -0.1758(3) 0.6952(4) 0.3189(2) 0.0503(19) Uani 1 1 d . . .
O13 O 0.0926(3) 0.8189(5) 0.3183(2) 0.054(2) Uani 1 1 d . . .
O14 O 0.1318(3) 0.6025(5) 0.3837(3) 0.068(3) Uani 1 1 d . . .
O15 O 0.1004(3) 0.7909(4) 0.4453(2) 0.0486(19) Uani 1 1 d . . .
O16 O 0.3279(4) 0.2216(6) 0.4743(4) 0.104(4) Uani 1 1 d . . .
O17 O 0.2452(3) 0.1561(4) 0.5257(2) 0.0480(19) Uani 1 1 d . . .
O18 O 0.2527(2) 0.1163(4) 0.3578(2) 0.0380(16) Uani 1 1 d . . .
O19 O 0.1555(3) -0.0282(5) 0.5261(3) 0.062(2) Uani 1 1 d . . .
O20 O 0.1108(3) -0.0726(4) 0.3997(2) 0.0403(17) Uani 1 1 d . . .
O21 O 0.2062(3) -0.1852(4) 0.5108(2) 0.056(2) Uani 1 1 d . . .
O22 O 0.2055(4) -0.2183(4) 0.3842(3) 0.074(3) Uani 1 1 d . . .
O23 O 0.3270(3) -0.1369(4) 0.4908(3) 0.061(2) Uani 1 1 d . . .
O24 O 0.2901(3) -0.1193(5) 0.3626(3) 0.069(3) Uani 1 1 d . . .
O25 O 0.3839(3) 0.0503(5) 0.4487(3) 0.070(3) Uani 1 1 d . . .
O26 O 0.1751(3) -0.0897(4) 0.3133(2) 0.0442(18) Uani 1 1 d . . .
O27 O 0.1182(3) 0.1294(4) 0.32874(19) 0.0368(16) Uani 1 1 d . . .
O28 O 0.2788(4) -0.0598(6) 0.5790(3) 0.080(3) Uani 1 1 d . . .
O29 O 0.3797(3) 0.0740(5) 0.5439(3) 0.069(3) Uani 1 1 d . . .
N1 N 0.0433(3) 0.5117(4) 0.3248(2) 0.0236(16) Uani 1 1 d . . .
N2 N 0.1955(3) 0.2040(4) 0.4148(2) 0.0254(16) Uani 1 1 d . . .
C1 C -0.0462(4) 0.5418(5) 0.2592(3) 0.034(2) Uani 1 1 d . . .
C2 C 0.0283(4) 0.6327(5) 0.2665(3) 0.033(2) Uani 1 1 d . . .
C3 C -0.0697(4) 0.6050(5) 0.3899(3) 0.031(2) Uani 1 1 d . . .
C4 C 0.0313(4) 0.6253(5) 0.4310(3) 0.032(2) Uani 1 1 d . . .
C5 C -0.0944(4) 0.8201(6) 0.3474(3) 0.045(3) Uani 1 1 d . . .
C6 C -0.0057(4) 0.8743(6) 0.3655(3) 0.036(2) Uani 1 1 d . . .
C7 C -0.0192(4) 0.7703(5) 0.4180(3) 0.035(2) Uani 1 1 d . . .
C8 C -0.1016(4) 0.7543(5) 0.2547(3) 0.034(2) Uani 1 1 d . . .
C9 C -0.0250(4) 0.8660(5) 0.2783(3) 0.032(2) Uani 1 1 d . . .
C10 C -0.0291(4) 0.7574(5) 0.2276(3) 0.032(2) Uani 1 1 d . . .
C11 C -0.1345(4) 0.6064(5) 0.2563(3) 0.034(2) Uani 1 1 d . . .
C12 C -0.1444(4) 0.6873(6) 0.3105(3) 0.037(2) Uani 1 1 d . . .
C13 C 0.0732(4) 0.7799(6) 0.3314(3) 0.036(2) Uani 1 1 d . . .
C14 C 0.1003(4) 0.6428(6) 0.3740(3) 0.044(3) Uani 1 1 d . . .
C15 C 0.0816(4) 0.7633(6) 0.4139(3) 0.036(2) Uani 1 1 d . . .
C16 C 0.2975(4) 0.1788(7) 0.4615(4) 0.056(3) Uani 1 1 d . . .
C17 C 0.2395(4) 0.1132(6) 0.4997(3) 0.041(2) Uani 1 1 d . . .
C18 C 0.2477(3) 0.0855(5) 0.3842(3) 0.033(2) Uani 1 1 d . . .
C19 C 0.1641(4) -0.0018(6) 0.5008(3) 0.042(3) Uani 1 1 d . . .
C20 C 0.1471(4) -0.0421(5) 0.4131(3) 0.034(2) Uani 1 1 d . . .
C21 C 0.2109(4) -0.1519(6) 0.4859(4) 0.048(3) Uani 1 1 d . . .
C22 C 0.2117(5) -0.1724(6) 0.4082(4) 0.051(3) Uani 1 1 d . . .
C23 C 0.2989(4) -0.0924(6) 0.4758(3) 0.045(3) Uani 1 1 d . . .
C24 C 0.2885(4) -0.0784(6) 0.3861(4) 0.048(3) Uani 1 1 d . . .
C25 C 0.3469(5) 0.0274(6) 0.4397(4) 0.051(3) Uani 1 1 d . . .
C26 C 0.1789(4) -0.0500(5) 0.3400(3) 0.033(2) Uani 1 1 d . . .
C27 C 0.1430(3) 0.0864(5) 0.3501(3) 0.029(2) Uani 1 1 d . . .
C28 C 0.2794(5) -0.0341(7) 0.5504(4) 0.055(3) Uani 1 1 d . . .
C29 C 0.3422(5) 0.0492(7) 0.5282(3) 0.053(3) Uani 1 1 d . . .
C30 C 0.0754(3) 0.4903(5) 0.3104(3) 0.027(2) Uani 1 1 d . . .
H30 H 0.0774 0.5184 0.2885 0.033 Uiso 1 1 calc R . .
C31 C 0.1059(3) 0.4297(5) 0.3257(3) 0.030(2) Uani 1 1 d . . .
H31 H 0.1274 0.4164 0.3140 0.036 Uiso 1 1 calc R . .
C32 C 0.1042(3) 0.3893(5) 0.3584(2) 0.026(2) Uani 1 1 d . . .
C33 C 0.0717(3) 0.4112(5) 0.3733(3) 0.029(2) Uani 1 1 d . . .
H33 H 0.0703 0.3850 0.3960 0.035 Uiso 1 1 calc R . .
C34 C 0.0408(3) 0.4709(5) 0.3560(2) 0.0254(19) Uani 1 1 d . . .
C35 C 0.1356(3) 0.3241(5) 0.3769(3) 0.028(2) Uani 1 1 d . . .
C36 C 0.1768(3) 0.3118(5) 0.3706(3) 0.030(2) Uani 1 1 d . . .
H36 H 0.1848 0.3437 0.3531 0.036 Uiso 1 1 calc R . .
C37 C 0.2056(3) 0.2522(5) 0.3904(3) 0.027(2) Uani 1 1 d . . .
H37 H 0.2340 0.2449 0.3867 0.032 Uiso 1 1 calc R . .
C38 C 0.1542(3) 0.2128(5) 0.4188(2) 0.0229(18) Uani 1 1 d . . .
C39 C 0.1247(3) 0.2720(5) 0.4003(3) 0.027(2) Uani 1 1 d . . .
H39 H 0.0960 0.2772 0.4037 0.033 Uiso 1 1 calc R . .
C40 C 0.0054(3) 0.4441(5) 0.4175(3) 0.027(2) Uani 1 1 d . . .
C41 C 0.0493(3) 0.4549(5) 0.4514(3) 0.030(2) Uani 1 1 d . . .
H41 H 0.0724 0.4869 0.4487 0.037 Uiso 1 1 calc R . .
C42 C 0.0592(4) 0.4190(6) 0.4889(3) 0.041(3) Uani 1 1 d . . .
H42 H 0.0890 0.4257 0.5118 0.050 Uiso 1 1 calc R . .
C43 C 0.0251(5) 0.3733(6) 0.4925(3) 0.051(3) Uani 1 1 d . . .
H43 H 0.0320 0.3479 0.5179 0.061 Uiso 1 1 calc R . .
C44 C -0.0174(5) 0.3643(6) 0.4610(3) 0.050(3) Uani 1 1 d . . .
H44 H -0.0405 0.3337 0.4646 0.059 Uiso 1 1 calc R . .
C45 C -0.0285(4) 0.3994(6) 0.4227(3) 0.042(3) Uani 1 1 d . . .
H45 H -0.0589 0.3927 0.4005 0.051 Uiso 1 1 calc R . .
C46 C -0.0559(3) 0.4384(5) 0.3317(3) 0.029(2) Uani 1 1 d . . .
C47 C -0.0453(4) 0.3705(5) 0.3188(3) 0.038(2) Uani 1 1 d . . .
H47 H -0.0131 0.3548 0.3287 0.046 Uiso 1 1 calc R . .
C48 C -0.0807(5) 0.3254(6) 0.2919(3) 0.049(3) Uani 1 1 d . . .
H48 H -0.0729 0.2800 0.2825 0.058 Uiso 1 1 calc R . .
C49 C -0.1269(5) 0.3461(6) 0.2789(3) 0.050(3) Uani 1 1 d . . .
H49 H -0.1514 0.3150 0.2604 0.061 Uiso 1 1 calc R . .
C50 C -0.1382(4) 0.4126(6) 0.2927(3) 0.049(3) Uani 1 1 d . . .
H50 H -0.1706 0.4262 0.2841 0.058 Uiso 1 1 calc R . .
C51 C -0.1033(4) 0.4588(6) 0.3184(3) 0.039(2) Uani 1 1 d . . .
H51 H -0.1114 0.5048 0.3272 0.047 Uiso 1 1 calc R . .
C52 C 0.1375(4) 0.1882(6) 0.4928(3) 0.034(2) Uani 1 1 d . . .
C53 C 0.1167(4) 0.1511(6) 0.5163(3) 0.044(3) Uani 1 1 d . . .
H53 H 0.1015 0.1042 0.5075 0.053 Uiso 1 1 calc R . .
C54 C 0.1187(5) 0.1843(6) 0.5529(3) 0.054(3) Uani 1 1 d . . .
H54 H 0.1048 0.1597 0.5689 0.065 Uiso 1 1 calc R . .
C55 C 0.1405(5) 0.2515(7) 0.5657(3) 0.058(3) Uani 1 1 d . . .
H55 H 0.1419 0.2733 0.5906 0.069 Uiso 1 1 calc R . .
C56 C 0.1602(5) 0.2876(6) 0.5427(3) 0.055(3) Uani 1 1 d . . .
H56 H 0.1754 0.3343 0.5518 0.066 Uiso 1 1 calc R . .
C57 C 0.1582(4) 0.2563(5) 0.5060(3) 0.041(3) Uani 1 1 d . . .
H57 H 0.1715 0.2825 0.4900 0.049 Uiso 1 1 calc R . .
C58 C 0.0710(3) 0.1404(5) 0.4138(3) 0.031(2) Uani 1 1 d . . .
C59 C 0.0533(4) 0.0919(5) 0.3793(3) 0.033(2) Uani 1 1 d . . .
H59 H 0.0734 0.0554 0.3754 0.039 Uiso 1 1 calc R . .
C60 C 0.0057(4) 0.0984(6) 0.3509(3) 0.042(3) Uani 1 1 d . . .
H60 H -0.0065 0.0664 0.3274 0.051 Uiso 1 1 calc R . .
C61 C -0.0235(4) 0.1507(6) 0.3566(3) 0.046(3) Uani 1 1 d . . .
H61 H -0.0555 0.1557 0.3369 0.055 Uiso 1 1 calc R . .
C62 C -0.0058(4) 0.1956(6) 0.3911(3) 0.044(3) Uani 1 1 d . . .
H62 H -0.0261 0.2314 0.3952 0.052 Uiso 1 1 calc R . .
C63 C 0.0402(4) 0.1902(5) 0.4197(3) 0.036(2) Uani 1 1 d . . .
H63 H 0.0511 0.2208 0.4437 0.044 Uiso 1 1 calc R . .
C97 C 0.1413(10) 0.6798(17) 0.0862(7) 0.168(11) Uani 1 1 d . . .
H97A H 0.1686 0.6940 0.0801 0.201 Uiso 1 1 calc R . .
H97B H 0.1458 0.6273 0.0958 0.201 Uiso 1 1 calc R . .
C99 C 0.9885(5) 0.4742(7) 0.9406(4) 0.060(3) Uani 1 1 d . . .
H99A H 0.9878 0.4345 0.9597 0.072 Uiso 1 1 calc R . .
H99B H 0.9970 0.4508 0.9192 0.072 Uiso 1 1 calc R . .
C1C C 0.5527(3) 0.8680(5) 0.6987(3) 0.0256(19) Uani 1 1 d . . .
C1A C -0.0202(3) 0.6898(5) 0.3294(3) 0.0241(19) Uani 1 1 d . . .
Rh1B Rh 0.30409(3) 1.44024(4) 0.52097(2) 0.02520(16) Uani 1 1 d . . .
Rh2B Rh 0.37961(3) 1.51889(4) 0.52517(2) 0.02852(17) Uani 1 1 d . . .
Rh3B Rh 0.33163(3) 1.64787(4) 0.52686(2) 0.03429(19) Uani 1 1 d . . .
Rh4B Rh 0.25576(3) 1.56402(4) 0.52431(2) 0.03167(17) Uani 1 1 d . . .
Rh5B Rh 0.29014(3) 1.54858(4) 0.46325(2) 0.03120(17) Uani 1 1 d . . .
Rh6B Rh 0.34511(3) 1.53771(4) 0.58508(2) 0.02832(17) Uani 1 1 d . . .
Ru1B Ru 0.52216(3) 0.95361(4) 0.71484(2) 0.02510(16) Uani 1 1 d . . .
Ru2B Ru 0.56889(3) 0.93187(4) 0.65965(2) 0.02708(17) Uani 1 1 d . . .
Ru3B Ru 0.58210(3) 0.77699(4) 0.68207(2) 0.03240(18) Uani 1 1 d . . .
Ru4B Ru 0.53885(3) 0.79626(4) 0.73892(2) 0.03136(18) Uani 1 1 d . . .
Ru5B Ru 0.48766(3) 0.84218(4) 0.65180(2) 0.02768(17) Uani 1 1 d . . .
Ru6B Ru 0.61736(3) 0.88601(4) 0.74764(2) 0.03087(18) Uani 1 1 d . . .
P1B P 0.55319(9) 1.05672(13) 0.65678(7) 0.0275(5) Uani 1 1 d . . .
P2B P 0.42570(9) 1.41413(13) 0.55028(7) 0.0280(5) Uani 1 1 d . . .
O1B O 0.5721(3) 1.0624(4) 0.7855(2) 0.0420(17) Uani 1 1 d . . .
O2B O 0.4485(3) 0.9213(4) 0.7482(2) 0.0485(19) Uani 1 1 d . . .
O3B O 0.6679(3) 0.9671(5) 0.6661(3) 0.054(2) Uani 1 1 d . . .
O4B O 0.5273(3) 0.9039(4) 0.5666(2) 0.0478(19) Uani 1 1 d . . .
O5B O 0.5304(3) 0.6400(4) 0.6344(3) 0.052(2) Uani 1 1 d . . .
O6B O 0.6557(4) 0.6719(5) 0.7429(3) 0.083(3) Uani 1 1 d . . .
O7B O 0.6384(3) 0.7949(4) 0.6296(2) 0.051(2) Uani 1 1 d . . .
O8B O 0.6307(3) 0.7750(4) 0.8161(2) 0.049(2) Uani 1 1 d . . .
O9B O 0.5079(3) 0.7988(4) 0.8095(2) 0.0413(17) Uani 1 1 d . . .
O10B O 0.5356(3) 0.6281(4) 0.7354(2) 0.054(2) Uani 1 1 d . . .
O11B O 0.4260(3) 0.7373(5) 0.6765(3) 0.064(2) Uani 1 1 d . . .
O12B O 0.4532(3) 0.7747(4) 0.5651(2) 0.0464(19) Uani 1 1 d . . .
O13B O 0.4035(3) 0.9468(5) 0.6155(3) 0.061(2) Uani 1 1 d . . .
O14B O 0.6723(3) 0.9904(4) 0.8187(2) 0.0429(17) Uani 1 1 d . . .
O15B O 0.7137(3) 0.8415(7) 0.7535(3) 0.088(4) Uani 1 1 d . . .
O16B O 0.2196(3) 1.3512(5) 0.4649(2) 0.058(2) Uani 1 1 d . . .
O17B O 0.3371(2) 1.4030(4) 0.45245(19) 0.0402(17) Uani 1 1 d . . .
O18B O 0.2650(2) 1.4342(4) 0.5870(2) 0.0377(16) Uani 1 1 d . . .
O19B O 0.4279(3) 1.5808(6) 0.4738(3) 0.080(3) Uani 1 1 d . . .
O20B O 0.4343(3) 1.6282(4) 0.5963(2) 0.0455(19) Uani 1 1 d . . .
O21B O 0.3794(3) 1.7331(5) 0.4811(2) 0.066(3) Uani 1 1 d . . .
O22B O 0.3286(4) 1.7824(4) 0.5782(3) 0.068(3) Uani 1 1 d . . .
O23B O 0.2319(3) 1.6923(4) 0.4605(2) 0.0470(19) Uani 1 1 d . . .
O24B O 0.2248(4) 1.6787(5) 0.5711(3) 0.069(3) Uani 1 1 d . . .
O25B O 0.1580(3) 1.5030(7) 0.4729(3) 0.087(3) Uani 1 1 d . . .
O26B O 0.2047(3) 1.4811(4) 0.3928(2) 0.051(2) Uani 1 1 d . . .
O27B O 0.3195(3) 1.6327(6) 0.4039(2) 0.073(3) Uani 1 1 d . . .
O28B O 0.3317(3) 1.6458(4) 0.6457(2) 0.052(2) Uani 1 1 d . . .
O29B O 0.4052(3) 1.4277(4) 0.6512(2) 0.0411(17) Uani 1 1 d . . .
N1B N 0.4800(3) 1.0455(4) 0.67955(19) 0.0242(16) Uani 1 1 d . . .
N2B N 0.3474(3) 1.3477(4) 0.5552(2) 0.0239(16) Uani 1 1 d . . .
C1B C 0.5559(4) 1.0204(5) 0.7590(3) 0.032(2) Uani 1 1 d . . .
C2B C 0.4774(4) 0.9313(5) 0.7366(3) 0.034(2) Uani 1 1 d . . .
C3B C 0.6304(4) 0.9541(6) 0.6651(3) 0.039(2) Uani 1 1 d . . .
C4B C 0.5414(4) 0.9167(5) 0.6011(3) 0.035(2) Uani 1 1 d . . .
C5B C 0.5474(4) 0.6932(6) 0.6514(3) 0.039(2) Uani 1 1 d . . .
C6B C 0.6290(5) 0.7125(7) 0.7202(4) 0.064(4) Uani 1 1 d . . .
C7B C 0.6159(4) 0.7922(5) 0.6486(3) 0.036(2) Uani 1 1 d . . .
C8B C 0.6089(4) 0.8051(6) 0.7851(3) 0.038(2) Uani 1 1 d . . .
C9B C 0.5167(4) 0.7978(5) 0.7820(3) 0.036(2) Uani 1 1 d . . .
C10B C 0.5377(4) 0.6912(6) 0.7377(3) 0.044(3) Uani 1 1 d . . .
C11B C 0.4546(5) 0.7730(6) 0.6733(3) 0.048(3) Uani 1 1 d . . .
C12B C 0.4674(4) 0.7964(5) 0.5985(3) 0.037(2) Uani 1 1 d . . .
C13B C 0.4355(4) 0.9090(6) 0.6302(3) 0.038(2) Uani 1 1 d . . .
C14B C 0.6504(4) 0.9521(6) 0.7915(3) 0.036(2) Uani 1 1 d . . .
C15B C 0.6786(5) 0.8581(8) 0.7517(4) 0.059(3) Uani 1 1 d . . .
C16B C 0.2520(4) 1.3838(6) 0.4872(3) 0.032(2) Uani 1 1 d . . .
C17B C 0.3329(3) 1.4441(6) 0.4754(3) 0.033(2) Uani 1 1 d . . .
C18B C 0.2818(3) 1.4664(5) 0.5680(3) 0.031(2) Uani 1 1 d . . .
C19B C 0.4124(4) 1.5565(7) 0.4949(4) 0.052(3) Uani 1 1 d . . .
C20B C 0.4005(4) 1.5982(5) 0.5745(3) 0.037(2) Uani 1 1 d . . .
C21B C 0.3609(4) 1.7022(6) 0.4985(3) 0.048(3) Uani 1 1 d . . .
C22B C 0.3296(4) 1.7324(6) 0.5597(3) 0.045(3) Uani 1 1 d . . .
C23B C 0.2589(4) 1.6468(6) 0.4803(3) 0.039(2) Uani 1 1 d . . .
C24B C 0.2356(4) 1.6348(6) 0.5538(3) 0.047(3) Uani 1 1 d . . .
C25B C 0.1942(4) 1.5252(7) 0.4925(4) 0.049(3) Uani 1 1 d . . .
C26B C 0.2363(4) 1.5076(6) 0.4196(3) 0.037(2) Uani 1 1 d . . .
C27B C 0.3084(4) 1.6017(6) 0.4256(3) 0.047(3) Uani 1 1 d . . .
C28B C 0.3373(4) 1.6045(5) 0.6238(3) 0.039(2) Uani 1 1 d . . .
C29B C 0.3833(4) 1.4696(5) 0.6261(3) 0.033(2) Uani 1 1 d . . .
C30B C 0.4382(3) 1.0665(5) 0.6802(3) 0.028(2) Uani 1 1 d . . .
H30B H 0.4270 1.0398 0.6975 0.034 Uiso 1 1 calc R . .
C31B C 0.4110(3) 1.1248(5) 0.6569(3) 0.028(2) Uani 1 1 d . . .
H31B H 0.3821 1.1379 0.6587 0.033 Uiso 1 1 calc R . .
C32B C 0.4263(3) 1.1643(5) 0.6308(2) 0.026(2) Uani 1 1 d . . .
C33B C 0.4681(3) 1.1420(5) 0.6296(2) 0.0247(19) Uani 1 1 d . . .
H33B H 0.4788 1.1669 0.6114 0.030 Uiso 1 1 calc R . .
C34B C 0.4949(3) 1.0844(5) 0.6540(2) 0.0254(19) Uani 1 1 d . . .
C35B C 0.3982(3) 1.2279(5) 0.6050(2) 0.029(2) Uani 1 1 d . . .
C36B C 0.3491(3) 1.2329(5) 0.5907(3) 0.027(2) Uani 1 1 d . . .
H36B H 0.3318 1.1952 0.5974 0.032 Uiso 1 1 calc R . .
C37B C 0.3256(3) 1.2931(5) 0.5668(3) 0.028(2) Uani 1 1 d . . .
H37B H 0.2922 1.2962 0.5579 0.034 Uiso 1 1 calc R . .
C38B C 0.3951(3) 1.3425(5) 0.5682(2) 0.0248(19) Uani 1 1 d . . .
C39B C 0.4210(3) 1.2843(5) 0.5932(2) 0.027(2) Uani 1 1 d . . .
H39B H 0.4545 1.2829 0.6022 0.032 Uiso 1 1 calc R . .
C40B C 0.5523(3) 1.0985(6) 0.6096(3) 0.033(2) Uani 1 1 d . . .
C41B C 0.5153(3) 1.0816(5) 0.5713(3) 0.033(2) Uani 1 1 d . . .
H41B H 0.4897 1.0511 0.5701 0.039 Uiso 1 1 calc R . .
C42B C 0.5160(4) 1.1092(7) 0.5351(3) 0.046(3) Uani 1 1 d . . .
H42B H 0.4904 1.0991 0.5092 0.055 Uiso 1 1 calc R . .
C43B C 0.5526(5) 1.1500(10) 0.5365(4) 0.084(5) Uani 1 1 d . . .
H43B H 0.5532 1.1674 0.5114 0.101 Uiso 1 1 calc R . .
C44B C 0.5898(5) 1.1676(11) 0.5738(4) 0.093(6) Uani 1 1 d . . .
H44B H 0.6152 1.1979 0.5744 0.111 Uiso 1 1 calc R . .
C45B C 0.5895(4) 1.1407(7) 0.6105(3) 0.055(3) Uani 1 1 d . . .
H45B H 0.6153 1.1516 0.6363 0.065 Uiso 1 1 calc R . .
C46B C 0.5918(3) 1.1195(5) 0.6980(3) 0.033(2) Uani 1 1 d . . .
C47B C 0.5785(4) 1.1915(6) 0.7008(4) 0.047(3) Uani 1 1 d . . .
H47B H 0.5490 1.2091 0.6807 0.057 Uiso 1 1 calc R . .
C48B C 0.6064(4) 1.2395(7) 0.7318(4) 0.061(4) Uani 1 1 d . . .
H48B H 0.5964 1.2893 0.7328 0.073 Uiso 1 1 calc R . .
C49B C 0.6486(4) 1.2140(7) 0.7610(4) 0.058(3) Uani 1 1 d . . .
H49B H 0.6676 1.2454 0.7833 0.069 Uiso 1 1 calc R . .
C50B C 0.6636(4) 1.1429(7) 0.7580(3) 0.057(3) Uani 1 1 d . . .
H50B H 0.6938 1.1267 0.7777 0.069 Uiso 1 1 calc R . .
C51B C 0.6363(4) 1.0949(6) 0.7273(3) 0.043(3) Uani 1 1 d . . .
H51B H 0.6472 1.0459 0.7258 0.052 Uiso 1 1 calc R . .
C52B C 0.4377(3) 1.3627(6) 0.5116(3) 0.033(2) Uani 1 1 d . . .
C53B C 0.4613(4) 1.3983(7) 0.4910(3) 0.047(3) Uani 1 1 d . . .
H53B H 0.4716 1.4484 0.4979 0.056 Uiso 1 1 calc R . .
C54B C 0.4702(5) 1.3618(8) 0.4602(3) 0.060(4) Uani 1 1 d . . .
H54B H 0.4864 1.3871 0.4464 0.072 Uiso 1 1 calc R . .
C55B C 0.4556(4) 1.2897(7) 0.4499(3) 0.050(3) Uani 1 1 d . . .
H55B H 0.4612 1.2652 0.4285 0.060 Uiso 1 1 calc R . .
C56B C 0.4330(4) 1.2529(6) 0.4704(3) 0.043(3) Uani 1 1 d . . .
H56B H 0.4234 1.2025 0.4636 0.052 Uiso 1 1 calc R . .
C57B C 0.4239(3) 1.2888(5) 0.5012(3) 0.034(2) Uani 1 1 d . . .
H57B H 0.4081 1.2628 0.5153 0.041 Uiso 1 1 calc R . .
C58B C 0.4845(4) 1.4171(5) 0.5936(3) 0.034(2) Uani 1 1 d . . .
C59B C 0.4944(4) 1.4690(5) 0.6253(3) 0.036(2) Uani 1 1 d . . .
H59B H 0.4712 1.5053 0.6233 0.043 Uiso 1 1 calc R . .
C60B C 0.5371(4) 1.4685(6) 0.6594(3) 0.050(3) Uani 1 1 d . . .
H60B H 0.5430 1.5035 0.6811 0.060 Uiso 1 1 calc R . .
C61B C 0.5717(4) 1.4168(6) 0.6620(3) 0.049(3) Uani 1 1 d . . .
H61B H 0.6010 1.4153 0.6859 0.059 Uiso 1 1 calc R . .
C62B C 0.5634(4) 1.3670(6) 0.6295(4) 0.051(3) Uani 1 1 d . . .
H62B H 0.5876 1.3332 0.6307 0.061 Uiso 1 1 calc R . .
C63B C 0.5201(4) 1.3668(6) 0.5957(3) 0.040(2) Uani 1 1 d . . .
H63B H 0.5144 1.3325 0.5737 0.048 Uiso 1 1 calc R . .
C86A C 0.2580(10) 0.2869(14) 0.6353(8) 0.168(4) Uiso 1 1 d D . .
H86A H 0.2434 0.3261 0.6455 0.252 Uiso 1 1 calc R . .
H86B H 0.2430 0.2863 0.6049 0.252 Uiso 1 1 calc R . .
H86C H 0.2920 0.2969 0.6449 0.252 Uiso 1 1 calc R . .
C86B C 0.2498(10) 0.2001(12) 0.6542(9) 0.168(4) Uiso 1 1 d D . .
H86D H 0.2637 0.2025 0.6849 0.202 Uiso 1 1 calc R . .
H86E H 0.2152 0.1915 0.6446 0.202 Uiso 1 1 calc R . .
C86C C 0.2736(10) 0.1257(12) 0.6400(8) 0.168(4) Uiso 1 1 d D . .
H86F H 0.3036 0.1423 0.6389 0.202 Uiso 1 1 calc R . .
H86G H 0.2516 0.1118 0.6114 0.202 Uiso 1 1 calc R . .
C86D C 0.2863(9) 0.0424(13) 0.6713(8) 0.168(4) Uiso 1 1 d D . .
H86H H 0.2700 0.0052 0.6493 0.202 Uiso 1 1 calc R . .
H86I H 0.2641 0.0500 0.6847 0.202 Uiso 1 1 calc R . .
C86E C 0.3289(9) -0.0181(13) 0.7095(8) 0.168(4) Uiso 1 1 d D . .
H86J H 0.3598 0.0074 0.7237 0.202 Uiso 1 1 calc R . .
H86K H 0.3174 -0.0338 0.7305 0.202 Uiso 1 1 calc R . .
C86F C 0.3342(10) -0.0960(14) 0.6809(8) 0.168(4) Uiso 1 1 d D . .
H86L H 0.3031 -0.1198 0.6667 0.252 Uiso 1 1 calc R . .
H86M H 0.3567 -0.1318 0.6998 0.252 Uiso 1 1 calc R . .
H86N H 0.3458 -0.0793 0.6604 0.252 Uiso 1 1 calc R . .
Cl77 Cl 0.7689(3) 0.5199(5) 0.2975(3) 0.090(3) Uiso 0.523(10) 1 d P A 1
C77A C 0.7890(3) 0.5328(5) 0.3406(3) 0.112(3) Uiso 0.523(10) 1 d P A 1
H77A H 0.7657 0.5603 0.3477 0.134 Uiso 0.523(10) 1 calc PR A 1
H77B H 0.8172 0.5653 0.3476 0.134 Uiso 0.523(10) 1 calc PR A 1
Cl78 Cl 0.8074(5) 0.4474(7) 0.3733(4) 0.173(5) Uiso 0.523(10) 1 d P A 1
Cl79 Cl 0.7890(3) 0.5328(5) 0.3406(3) 0.112(3) Uiso 0.477(10) 1 d P A 2
C77B C 0.8074(5) 0.4474(7) 0.3733(4) 0.173(5) Uiso 0.477(10) 1 d P A 2
H77C H 0.7789 0.4249 0.3747 0.208 Uiso 0.477(10) 1 calc PR A 2
H77D H 0.8203 0.4110 0.3596 0.208 Uiso 0.477(10) 1 calc PR A 2
Cl80 Cl 0.8441(3) 0.4602(5) 0.4169(3) 0.091(3) Uiso 0.477(10) 1 d P A 2
C84A C 0.2330 0.3443 0.2726 0.080 Uiso 0.33 1 d P B 3
H84A H 0.2131 0.3237 0.2453 0.120 Uiso 0.33 1 calc PR B 3
H84B H 0.2611 0.3679 0.2718 0.120 Uiso 0.33 1 calc PR B 3
H84C H 0.2148 0.3815 0.2802 0.120 Uiso 0.33 1 calc PR B 3
C84B C 0.2480 0.2834 0.3038 0.080 Uiso 0.33 1 d P B 3
H84D H 0.2679 0.2454 0.2983 0.096 Uiso 0.33 1 calc PR B 3
H84E H 0.2209 0.2592 0.3069 0.096 Uiso 0.33 1 calc PR B 3
C84C C 0.2795 0.3389 0.3440 0.080 Uiso 0.33 1 d P B 3
H84F H 0.2577 0.3385 0.3580 0.096 Uiso 0.33 1 calc PR B 3
H84G H 0.3046 0.3028 0.3602 0.096 Uiso 0.33 1 calc PR B 3
C84D C 0.2983 0.3893 0.3573 0.080 Uiso 0.33 1 d P B 3
H84H H 0.3290 0.3824 0.3553 0.096 Uiso 0.33 1 calc PR B 3
H84I H 0.3057 0.3835 0.3871 0.096 Uiso 0.33 1 calc PR B 3
C84E C 0.2873 0.4915 0.3486 0.080 Uiso 0.33 1 d P B 3
H84J H 0.2678 0.5070 0.3197 0.096 Uiso 0.33 1 calc PR B 3
H84K H 0.2790 0.5182 0.3691 0.096 Uiso 0.33 1 calc PR B 3
C84F C 0.3384 0.4816 0.3598 0.080 Uiso 0.33 1 d P B 3
H84A H 0.3529 0.5302 0.3598 0.120 Uiso 0.33 1 calc PR B 3
H84B H 0.3428 0.4487 0.3396 0.120 Uiso 0.33 1 calc PR B 3
H84C H 0.3535 0.4595 0.3875 0.120 Uiso 0.33 1 calc PR B 3
C88A C 0.2330 0.3443 0.2726 0.080 Uiso 0.33 1 d P C 4
H88A H 0.2051 0.3312 0.2469 0.096 Uiso 0.33 1 calc PR C 4
H88B H 0.2591 0.3635 0.2661 0.096 Uiso 0.33 1 calc PR C 4
C88B C 0.2480 0.2834 0.3038 0.080 Uiso 0.33 1 d P C 4
H88C H 0.2679 0.2454 0.2983 0.096 Uiso 0.33 1 calc PR C 4
H88D H 0.2209 0.2592 0.3069 0.096 Uiso 0.33 1 calc PR C 4
C88C C 0.2795 0.3389 0.3440 0.080 Uiso 0.33 1 d P C 4
H88E H 0.2577 0.3385 0.3580 0.096 Uiso 0.33 1 calc PR C 4
H88F H 0.3046 0.3028 0.3602 0.096 Uiso 0.33 1 calc PR C 4
C88D C 0.2983 0.3893 0.3573 0.080 Uiso 0.33 1 d P C 4
H88G H 0.3035 0.3879 0.3868 0.096 Uiso 0.33 1 calc PR C 4
H88H H 0.2752 0.4300 0.3445 0.096 Uiso 0.33 1 calc PR C 4
C88G C 0.3555 0.4232 0.3576 0.080 Uiso 0.33 1 d P C 4
H88A H 0.3639 0.4712 0.3721 0.120 Uiso 0.33 1 calc PR C 4
H88B H 0.3520 0.4295 0.3290 0.120 Uiso 0.33 1 calc PR C 4
H88C H 0.3806 0.3868 0.3719 0.120 Uiso 0.33 1 calc PR C 4
C88H C 0.2192 0.4031 0.3056 0.080 Uiso 0.33 1 d P C 4
H88D H 0.2075 0.4509 0.2917 0.120 Uiso 0.33 1 calc PR C 4
H88E H 0.2478 0.4115 0.3312 0.120 Uiso 0.33 1 calc PR C 4
H88F H 0.1946 0.3798 0.3123 0.120 Uiso 0.33 1 calc PR C 4
C87A C 0.2216 0.5900 0.3092 0.080 Uiso 1 1 d . . .
H87A H 0.2462 0.5593 0.3301 0.120 Uiso 1 1 calc R . .
H87B H 0.2362 0.6224 0.2955 0.120 Uiso 1 1 calc R . .
H87C H 0.1981 0.5576 0.2886 0.120 Uiso 1 1 calc R . .
C87B C 0.1982 0.6359 0.3293 0.080 Uiso 1 1 d . . .
H87D H 0.1828 0.6044 0.3432 0.096 Uiso 1 1 calc R . .
H87E H 0.2212 0.6696 0.3501 0.096 Uiso 1 1 calc R . .
C87C C 0.1640 0.6769 0.2963 0.080 Uiso 1 1 d . E .
H87D H 0.1573 0.7257 0.3058 0.096 Uiso 1 1 calc R . .
H87E H 0.1340 0.6487 0.2826 0.096 Uiso 1 1 calc R . .
C87D C 0.1978 0.6891 0.2586 0.080 Uiso 1 1 d . . .
H87F H 0.2021 0.6418 0.2461 0.096 Uiso 1 1 calc R D 5
H87G H 0.1841 0.7283 0.2373 0.096 Uiso 1 1 calc R D 5
C87E C 0.2444 0.7154 0.2986 0.080 Uiso 0.50 1 d P E 5
H87H H 0.2709 0.6792 0.3064 0.096 Uiso 0.50 1 calc PR E 5
H87I H 0.2376 0.7271 0.3228 0.096 Uiso 0.50 1 calc PR E 5
C87F C 0.2548 0.8038 0.2719 0.080 Uiso 0.50 1 d P E 5
H87D H 0.2829 0.8304 0.2914 0.120 Uiso 0.50 1 calc PR E 5
H87E H 0.2270 0.8365 0.2636 0.120 Uiso 0.50 1 calc PR E 5
H87F H 0.2598 0.7893 0.2474 0.120 Uiso 0.50 1 calc PR E 5
C87G C 0.2444 0.7154 0.2986 0.080 Uiso 0.50 1 d P E 6
H87J H 0.2419 0.6852 0.3209 0.096 Uiso 0.50 1 calc PR E 6
H87K H 0.2354 0.7664 0.3031 0.096 Uiso 0.50 1 calc PR E 6
C87H C 0.3051 0.7238 0.3156 0.080 Uiso 0.50 1 d P E 6
H87G H 0.3187 0.7438 0.3439 0.120 Uiso 0.50 1 calc PR E 6
H87H H 0.3122 0.7577 0.2972 0.120 Uiso 0.50 1 calc PR E 6
H87I H 0.3189 0.6747 0.3154 0.120 Uiso 0.50 1 calc PR E 6
C68A C 0.2192 0.4031 0.3056 0.080 Uiso 0.33 1 d P F 7
H68A H 0.2097 0.3506 0.3038 0.120 Uiso 0.33 1 calc PR F 7
H68B H 0.2321 0.4192 0.3346 0.120 Uiso 0.33 1 calc PR F 7
H68C H 0.2435 0.4088 0.2948 0.120 Uiso 0.33 1 calc PR F 7
C68B C 0.1744 0.4527 0.2790 0.080 Uiso 0.33 1 d P F 7
H68D H 0.1649 0.4228 0.2533 0.096 Uiso 0.33 1 calc PR F 7
H68E H 0.1538 0.4329 0.2919 0.096 Uiso 0.33 1 calc PR F 7
C68C C 0.1468 0.5109 0.2610 0.080 Uiso 0.33 1 d P F 7
H68F H 0.1670 0.5558 0.2659 0.096 Uiso 0.33 1 calc PR F 7
H68G H 0.1248 0.5193 0.2743 0.096 Uiso 0.33 1 calc PR F 7
C68D C 0.1601 0.5207 0.2012 0.080 Uiso 0.33 1 d P F 7
H68H H 0.1920 0.5079 0.2225 0.096 Uiso 0.33 1 calc PR F 7
H68I H 0.1540 0.4898 0.1763 0.096 Uiso 0.33 1 calc PR F 7
C68E C 0.1206 0.5027 0.2187 0.080 Uiso 0.33 1 d P F 7
H68J H 0.0939 0.5386 0.2080 0.096 Uiso 0.33 1 calc PR F 7
H68K H 0.1080 0.4513 0.2116 0.096 Uiso 0.33 1 calc PR F 7
C68F C 0.1586 0.6058 0.1896 0.080 Uiso 0.33 1 d P F 7
H68D H 0.1827 0.6159 0.1790 0.120 Uiso 0.33 1 calc PR F 7
H68E H 0.1651 0.6363 0.2143 0.120 Uiso 0.33 1 calc PR F 7
H68F H 0.1271 0.6182 0.1682 0.120 Uiso 0.33 1 calc PR F 7

loop_
_atom_site_aniso_label
_atom_site_aniso_U_11
_atom_site_aniso_U_22
_atom_site_aniso_U_33
_atom_site_aniso_U_23
_atom_site_aniso_U_13
_atom_site_aniso_U_12
Rh1 0.0339(4) 0.0208(4) 0.0289(4) 0.0006(3) 0.0077(3) 0.0012(3)
Rh2 0.0401(4) 0.0199(4) 0.0233(3) 0.0039(3) 0.0101(3) 0.0022(3)
Rh3 0.0465(5) 0.0193(4) 0.0350(4) 0.0067(3) 0.0121(4) 0.0055(3)
Rh4 0.0366(4) 0.0256(4) 0.0388(4) 0.0030(3) 0.0117(4) 0.0070(3)
Rh5 0.0363(4) 0.0190(3) 0.0239(3) 0.0010(3) 0.0089(3) 0.0029(3)
Rh6 0.0432(5) 0.0344(4) 0.0281(4) 0.0062(3) 0.0030(3) 0.0054(4)
Ru1 0.0372(4) 0.0173(3) 0.0176(3) 0.0019(3) 0.0114(3) 0.0016(3)
Ru2 0.0349(4) 0.0186(3) 0.0183(3) 0.0013(3) 0.0116(3) -0.0002(3)
Ru3 0.0388(4) 0.0177(4) 0.0240(4) -0.0014(3) 0.0142(3) -0.0007(3)
Ru4 0.0393(4) 0.0190(4) 0.0213(3) 0.0038(3) 0.0130(3) 0.0013(3)
Ru5 0.0340(4) 0.0218(4) 0.0212(3) 0.0010(3) 0.0102(3) -0.0001(3)
Ru6 0.0347(4) 0.0209(4) 0.0216(3) 0.0002(3) 0.0110(3) -0.0019(3)
Cl96 0.161(5) 0.105(4) 0.116(4) -0.003(3) 0.058(4) 0.026(4)
Cl97 0.165(7) 0.282(11) 0.151(6) -0.079(7) 0.060(5) -0.049(7)
Cl98 0.093(3) 0.079(3) 0.095(3) 0.022(2) 0.047(2) 0.024(2)
Cl99 0.112(3) 0.069(2) 0.0512(19) 0.0022(16) 0.030(2) -0.007(2)
P1 0.0344(13) 0.0185(11) 0.0223(11) 0.0030(9) 0.0125(10) -0.0011(10)
P2 0.0397(14) 0.0192(11) 0.0242(11) 0.0022(9) 0.0127(10) -0.0003(10)
O1 0.056(5) 0.034(4) 0.028(4) -0.008(3) 0.007(3) 0.005(4)
O2 0.061(5) 0.041(4) 0.046(4) 0.017(3) 0.037(4) 0.012(4)
O3 0.046(4) 0.055(5) 0.041(4) 0.007(3) 0.029(4) 0.003(4)
O4 0.053(5) 0.040(4) 0.024(4) 0.002(3) 0.003(3) -0.005(4)
O5 0.049(5) 0.046(5) 0.078(6) -0.020(4) 0.020(4) 0.006(4)
O6 0.070(5) 0.028(4) 0.061(5) -0.010(3) 0.037(4) -0.014(4)
O7 0.090(6) 0.035(4) 0.030(4) -0.001(3) 0.033(4) 0.002(4)
O8 0.048(4) 0.044(4) 0.038(4) 0.014(3) 0.008(4) 0.002(4)
O9 0.081(6) 0.022(4) 0.035(4) 0.001(3) 0.018(4) 0.001(4)
O10 0.069(5) 0.037(4) 0.026(4) 0.008(3) 0.022(3) 0.013(4)
O11 0.040(4) 0.048(4) 0.035(4) -0.013(3) 0.010(3) -0.011(4)
O12 0.045(5) 0.058(5) 0.053(5) -0.007(4) 0.025(4) -0.004(4)
O13 0.060(5) 0.057(5) 0.044(4) 0.009(4) 0.021(4) -0.018(4)
O14 0.047(5) 0.054(5) 0.075(6) -0.023(5) -0.001(4) 0.012(4)
O15 0.060(5) 0.053(5) 0.027(4) -0.007(3) 0.012(4) -0.014(4)
O16 0.075(7) 0.080(8) 0.128(10) -0.018(7) 0.013(7) -0.044(6)
O17 0.052(5) 0.046(4) 0.034(4) -0.011(4) 0.006(3) -0.003(4)
O18 0.045(4) 0.026(4) 0.043(4) 0.007(3) 0.017(3) 0.002(3)
O19 0.091(7) 0.051(5) 0.057(5) 0.023(4) 0.043(5) 0.015(5)
O20 0.048(4) 0.025(4) 0.044(4) 0.003(3) 0.015(4) -0.008(3)
O21 0.078(6) 0.036(4) 0.049(5) 0.019(4) 0.023(4) 0.003(4)
O22 0.135(9) 0.030(4) 0.047(5) 0.002(4) 0.028(5) 0.011(5)
O23 0.055(5) 0.037(4) 0.076(6) 0.022(4) 0.011(4) 0.020(4)
O24 0.070(6) 0.058(6) 0.086(7) -0.028(5) 0.038(5) 0.003(5)
O25 0.046(5) 0.068(6) 0.090(7) -0.003(5) 0.022(5) -0.004(5)
O26 0.061(5) 0.034(4) 0.036(4) -0.005(3) 0.019(4) 0.001(4)
O27 0.053(4) 0.027(4) 0.024(3) 0.004(3) 0.011(3) 0.008(3)
O28 0.097(8) 0.088(7) 0.048(5) 0.028(5) 0.021(5) 0.024(6)
O29 0.055(6) 0.084(7) 0.047(5) -0.018(5) 0.000(4) -0.006(5)
N1 0.038(4) 0.014(3) 0.019(3) -0.002(3) 0.012(3) -0.004(3)
N2 0.039(4) 0.011(3) 0.022(4) -0.001(3) 0.008(3) 0.002(3)
C1 0.043(6) 0.034(5) 0.023(5) 0.008(4) 0.011(4) 0.012(5)
C2 0.042(6) 0.029(5) 0.032(5) 0.007(4) 0.020(5) 0.005(4)
C3 0.046(6) 0.022(5) 0.024(5) 0.000(4) 0.016(4) 0.006(4)
C4 0.045(6) 0.020(5) 0.035(6) 0.003(4) 0.020(5) 0.002(4)
C5 0.048(7) 0.037(6) 0.047(6) -0.013(5) 0.017(5) -0.009(5)
C6 0.042(6) 0.029(6) 0.035(5) -0.002(4) 0.015(5) -0.001(5)
C7 0.046(6) 0.024(5) 0.038(6) -0.002(4) 0.020(5) -0.002(4)
C8 0.044(6) 0.030(5) 0.030(5) 0.010(4) 0.015(5) 0.001(5)
C9 0.049(6) 0.024(5) 0.022(5) 0.002(4) 0.012(4) 0.003(4)
C10 0.045(6) 0.025(5) 0.027(5) 0.005(4) 0.015(4) -0.002(4)
C11 0.037(6) 0.034(5) 0.032(5) -0.003(4) 0.015(5) 0.004(5)
C12 0.047(6) 0.039(6) 0.025(5) -0.005(4) 0.016(5) -0.002(5)
C13 0.043(6) 0.038(6) 0.027(5) -0.007(4) 0.016(5) -0.008(5)
C14 0.044(6) 0.035(6) 0.037(6) -0.010(5) 0.002(5) 0.001(5)
C15 0.047(6) 0.034(5) 0.036(6) 0.006(5) 0.024(5) -0.007(5)
C16 0.045(7) 0.047(7) 0.061(8) -0.002(6) 0.008(6) 0.004(6)
C17 0.045(6) 0.044(6) 0.032(5) -0.005(5) 0.014(5) -0.002(5)
C18 0.033(5) 0.021(5) 0.044(6) 0.003(4) 0.016(5) 0.009(4)
C19 0.054(7) 0.033(6) 0.036(6) 0.005(5) 0.015(5) 0.006(5)
C20 0.051(7) 0.016(5) 0.030(5) 0.005(4) 0.011(5) 0.007(5)
C21 0.053(7) 0.035(6) 0.047(6) 0.010(5) 0.013(6) 0.014(5)
C22 0.071(8) 0.025(6) 0.051(7) 0.018(5) 0.021(6) 0.008(6)
C23 0.050(7) 0.032(6) 0.047(6) 0.008(5) 0.013(5) 0.005(5)
C24 0.040(6) 0.033(6) 0.070(8) -0.001(6) 0.023(6) 0.001(5)
C25 0.055(8) 0.039(6) 0.051(7) 0.001(5) 0.013(6) 0.014(6)
C26 0.043(6) 0.018(5) 0.036(5) 0.008(4) 0.015(5) 0.002(4)
C27 0.040(6) 0.029(5) 0.020(4) -0.006(4) 0.014(4) -0.007(5)
C28 0.063(8) 0.048(7) 0.041(7) 0.006(6) 0.007(6) 0.013(6)
C29 0.054(8) 0.051(7) 0.032(6) 0.001(5) -0.003(5) 0.007(6)
C30 0.045(6) 0.018(4) 0.019(4) -0.001(3) 0.013(4) -0.002(4)
C31 0.040(6) 0.025(5) 0.023(4) -0.004(4) 0.012(4) -0.001(4)
C32 0.036(5) 0.019(4) 0.018(4) -0.004(3) 0.007(4) 0.000(4)
C33 0.042(6) 0.023(5) 0.023(4) 0.004(4) 0.014(4) 0.002(4)
C34 0.037(5) 0.019(4) 0.020(4) -0.001(3) 0.013(4) -0.004(4)
C35 0.037(5) 0.021(5) 0.022(4) -0.002(4) 0.010(4) 0.003(4)
C36 0.048(6) 0.018(4) 0.023(4) 0.003(4) 0.014(4) -0.001(4)
C37 0.029(5) 0.023(5) 0.030(5) -0.002(4) 0.014(4) -0.001(4)
C38 0.031(5) 0.018(4) 0.020(4) -0.006(3) 0.011(4) -0.001(4)
C39 0.035(5) 0.022(5) 0.022(4) -0.002(4) 0.008(4) -0.001(4)
C40 0.040(5) 0.023(5) 0.021(4) -0.002(3) 0.015(4) -0.001(4)
C41 0.034(5) 0.031(5) 0.030(5) 0.005(4) 0.017(4) 0.005(4)
C42 0.058(7) 0.038(6) 0.026(5) 0.008(4) 0.015(5) 0.002(5)
C43 0.083(9) 0.045(7) 0.024(5) 0.010(5) 0.022(6) -0.006(6)
C44 0.072(8) 0.046(7) 0.037(6) 0.001(5) 0.029(6) -0.022(6)
C45 0.054(7) 0.042(6) 0.031(5) 0.000(4) 0.017(5) -0.017(5)
C46 0.041(6) 0.022(5) 0.019(4) 0.002(3) 0.008(4) -0.008(4)
C47 0.053(7) 0.029(5) 0.030(5) -0.004(4) 0.015(5) 0.002(5)
C48 0.072(8) 0.032(6) 0.035(6) -0.012(5) 0.015(6) -0.007(6)
C49 0.064(8) 0.038(6) 0.035(6) -0.009(5) 0.005(5) -0.025(6)
C50 0.033(6) 0.049(7) 0.052(7) 0.004(5) 0.006(5) -0.007(5)
C51 0.043(6) 0.030(5) 0.047(6) -0.002(5) 0.021(5) -0.007(5)
C52 0.039(6) 0.040(6) 0.025(5) 0.005(4) 0.015(4) 0.001(5)
C53 0.066(8) 0.023(5) 0.043(6) 0.004(4) 0.023(6) -0.001(5)
C54 0.094(10) 0.041(7) 0.041(6) 0.006(5) 0.041(7) 0.007(7)
C55 0.089(10) 0.055(8) 0.034(6) -0.001(5) 0.030(6) 0.013(7)
C56 0.084(9) 0.039(6) 0.036(6) -0.015(5) 0.018(6) -0.007(6)
C57 0.061(7) 0.024(5) 0.034(5) -0.004(4) 0.017(5) -0.002(5)
C58 0.041(6) 0.023(5) 0.032(5) 0.007(4) 0.018(4) -0.001(4)
C59 0.043(6) 0.021(5) 0.036(5) 0.005(4) 0.018(5) -0.004(4)
C60 0.047(6) 0.038(6) 0.034(5) 0.007(5) 0.008(5) -0.007(5)
C61 0.046(7) 0.039(6) 0.048(6) 0.011(5) 0.017(5) -0.003(5)
C62 0.046(7) 0.033(6) 0.060(7) 0.001(5) 0.030(6) 0.001(5)
C63 0.043(6) 0.027(5) 0.042(6) 0.001(4) 0.020(5) 0.000(5)
C97 0.17(3) 0.22(3) 0.104(17) -0.033(19) 0.053(17) 0.04(2)
C99 0.090(10) 0.043(7) 0.059(8) 0.001(6) 0.043(7) 0.014(7)
C1C 0.036(5) 0.019(4) 0.023(4) -0.007(3) 0.013(4) 0.005(4)
C1A 0.028(5) 0.016(4) 0.033(5) 0.000(4) 0.018(4) -0.001(4)
Rh1B 0.0303(4) 0.0204(3) 0.0202(3) 0.0020(3) 0.0057(3) 0.0006(3)
Rh2B 0.0330(4) 0.0262(4) 0.0228(3) 0.0064(3) 0.0080(3) -0.0008(3)
Rh3B 0.0442(5) 0.0202(4) 0.0304(4) 0.0065(3) 0.0075(3) -0.0005(3)
Rh4B 0.0369(4) 0.0241(4) 0.0305(4) 0.0042(3) 0.0104(3) 0.0053(3)
Rh5B 0.0362(4) 0.0296(4) 0.0216(3) 0.0066(3) 0.0058(3) 0.0006(3)
Rh6B 0.0404(4) 0.0188(3) 0.0207(3) 0.0017(3) 0.0076(3) 0.0012(3)
Ru1B 0.0350(4) 0.0229(4) 0.0168(3) 0.0030(3) 0.0101(3) 0.0058(3)
Ru2B 0.0347(4) 0.0283(4) 0.0186(3) 0.0026(3) 0.0115(3) 0.0065(3)
Ru3B 0.0434(5) 0.0285(4) 0.0241(4) 0.0024(3) 0.0128(3) 0.0116(4)
Ru4B 0.0468(5) 0.0235(4) 0.0234(4) 0.0064(3) 0.0143(3) 0.0072(3)
Ru5B 0.0380(4) 0.0238(4) 0.0204(3) 0.0018(3) 0.0112(3) 0.0039(3)
Ru6B 0.0366(4) 0.0335(4) 0.0202(3) 0.0047(3) 0.0096(3) 0.0092(3)
P1B 0.0343(13) 0.0294(12) 0.0181(11) 0.0026(9) 0.0102(10) 0.0040(11)
P2B 0.0315(13) 0.0262(12) 0.0239(11) 0.0029(9) 0.0092(10) -0.0004(10)
O1B 0.049(4) 0.044(4) 0.026(4) -0.009(3) 0.008(3) 0.006(4)
O2B 0.057(5) 0.045(5) 0.058(5) 0.021(4) 0.038(4) 0.015(4)
O3B 0.044(5) 0.059(5) 0.065(5) -0.002(4) 0.029(4) 0.002(4)
O4B 0.070(5) 0.049(5) 0.021(4) -0.001(3) 0.017(3) 0.000(4)
O5B 0.059(5) 0.022(4) 0.074(5) -0.002(4) 0.027(4) 0.000(4)
O6B 0.106(8) 0.076(7) 0.049(5) 0.021(5) 0.015(5) 0.062(6)
O7B 0.060(5) 0.049(5) 0.052(5) -0.012(4) 0.030(4) 0.002(4)
O8B 0.065(5) 0.047(4) 0.024(4) 0.014(3) 0.007(3) 0.011(4)
O9B 0.055(5) 0.043(4) 0.029(4) 0.007(3) 0.020(3) 0.002(4)
O10B 0.096(7) 0.029(4) 0.039(4) 0.009(3) 0.029(4) 0.006(4)
O11B 0.075(6) 0.068(6) 0.050(5) 0.017(4) 0.028(5) -0.014(5)
O12B 0.065(5) 0.044(4) 0.026(4) -0.009(3) 0.015(3) -0.006(4)
O13B 0.043(5) 0.050(5) 0.063(5) -0.018(4) -0.004(4) 0.017(4)
O14B 0.041(4) 0.054(5) 0.031(4) -0.004(3) 0.012(3) 0.003(4)
O15B 0.041(5) 0.143(10) 0.074(6) -0.015(6) 0.017(5) 0.039(6)
O16B 0.057(5) 0.065(5) 0.037(4) -0.001(4) 0.006(4) -0.031(4)
O17B 0.046(4) 0.047(4) 0.023(3) -0.005(3) 0.009(3) 0.005(3)
O18B 0.049(4) 0.029(4) 0.039(4) 0.003(3) 0.023(3) 0.002(3)
O19B 0.057(6) 0.116(8) 0.080(6) 0.052(6) 0.040(5) 0.008(6)
O20B 0.043(4) 0.026(4) 0.045(4) 0.004(3) -0.003(4) -0.010(3)
O21B 0.091(7) 0.053(5) 0.044(5) 0.017(4) 0.018(5) -0.018(5)
O22B 0.111(8) 0.025(4) 0.057(5) -0.004(4) 0.023(5) 0.006(5)
O23B 0.055(5) 0.030(4) 0.041(4) 0.013(3) 0.005(4) 0.014(4)
O24B 0.104(8) 0.047(5) 0.069(6) 0.003(4) 0.051(6) 0.025(5)
O25B 0.036(5) 0.112(9) 0.095(8) -0.012(7) 0.008(5) -0.002(5)
O26B 0.047(5) 0.041(4) 0.044(4) -0.001(4) -0.003(4) 0.009(4)
O27B 0.083(7) 0.089(7) 0.041(5) 0.025(5) 0.019(5) -0.022(5)
O28B 0.076(6) 0.039(4) 0.037(4) -0.004(3) 0.018(4) 0.014(4)
O29B 0.059(5) 0.036(4) 0.025(3) 0.010(3) 0.015(3) 0.017(4)
N1B 0.038(4) 0.022(4) 0.011(3) -0.002(3) 0.009(3) 0.002(3)
N2B 0.033(4) 0.017(4) 0.019(3) -0.001(3) 0.009(3) -0.002(3)
C1B 0.042(6) 0.031(5) 0.023(5) 0.008(4) 0.013(4) 0.010(4)
C2B 0.049(6) 0.022(5) 0.024(5) 0.005(4) 0.010(5) 0.007(4)
C3B 0.044(6) 0.033(6) 0.040(6) -0.001(4) 0.017(5) 0.006(5)
C4B 0.046(6) 0.030(5) 0.030(5) 0.004(4) 0.017(5) 0.003(5)
C5B 0.046(6) 0.032(6) 0.045(6) 0.005(5) 0.026(5) 0.005(5)
C6B 0.089(10) 0.055(8) 0.041(7) -0.003(6) 0.020(7) 0.025(7)
C7B 0.042(6) 0.034(6) 0.030(5) -0.011(4) 0.013(5) 0.002(5)
C8B 0.054(7) 0.040(6) 0.028(5) 0.002(4) 0.024(5) 0.008(5)
C9B 0.052(6) 0.021(5) 0.031(5) 0.003(4) 0.011(5) 0.002(4)
C10B 0.062(7) 0.040(7) 0.027(5) 0.007(5) 0.016(5) 0.004(6)
C11B 0.066(8) 0.035(6) 0.044(6) 0.010(5) 0.023(6) 0.011(6)
C12B 0.041(6) 0.028(5) 0.043(6) 0.009(5) 0.019(5) 0.000(5)
C13B 0.046(6) 0.032(5) 0.028(5) -0.003(4) 0.007(5) -0.004(5)
C14B 0.034(5) 0.046(6) 0.026(5) 0.008(5) 0.011(4) 0.011(5)
C15B 0.067(9) 0.071(9) 0.039(6) 0.003(6) 0.021(6) 0.024(7)
C16B 0.038(6) 0.038(6) 0.023(5) 0.007(4) 0.014(4) 0.006(5)
C17B 0.026(5) 0.039(6) 0.026(5) 0.007(4) 0.003(4) 0.003(4)
C18B 0.034(5) 0.020(5) 0.032(5) 0.004(4) 0.009(4) -0.001(4)
C19B 0.043(7) 0.059(8) 0.048(7) 0.021(6) 0.013(6) 0.003(6)
C20B 0.052(7) 0.021(5) 0.033(5) 0.013(4) 0.010(5) 0.002(5)
C21B 0.060(7) 0.044(6) 0.031(5) 0.016(5) 0.012(5) -0.009(6)
C22B 0.053(7) 0.032(6) 0.040(6) 0.012(5) 0.008(5) 0.007(5)
C23B 0.051(7) 0.030(5) 0.037(6) 0.004(5) 0.019(5) 0.004(5)
C24B 0.059(7) 0.041(6) 0.040(6) 0.021(5) 0.020(6) 0.005(6)
C25B 0.043(7) 0.047(7) 0.051(7) 0.003(5) 0.013(6) -0.003(6)
C26B 0.044(6) 0.031(5) 0.030(5) 0.003(4) 0.008(5) 0.007(5)
C27B 0.057(7) 0.042(6) 0.024(5) 0.012(5) 0.001(5) -0.002(5)
C28B 0.055(7) 0.025(5) 0.031(5) 0.008(4) 0.013(5) 0.002(5)
C29B 0.045(6) 0.030(5) 0.023(5) -0.010(4) 0.013(4) -0.008(5)
C30B 0.043(6) 0.023(5) 0.020(4) -0.002(4) 0.015(4) 0.002(4)
C31B 0.034(5) 0.023(5) 0.025(4) -0.003(4) 0.012(4) 0.005(4)
C32B 0.038(5) 0.016(4) 0.017(4) -0.003(3) 0.003(4) 0.006(4)
C33B 0.033(5) 0.016(4) 0.019(4) -0.001(3) 0.004(4) 0.002(4)
C34B 0.036(5) 0.021(4) 0.015(4) -0.005(3) 0.006(4) -0.002(4)
C35B 0.041(6) 0.026(5) 0.012(4) -0.003(3) 0.003(4) -0.002(4)
C36B 0.033(5) 0.020(4) 0.023(4) 0.000(4) 0.007(4) 0.000(4)
C37B 0.028(5) 0.029(5) 0.026(5) -0.002(4) 0.009(4) 0.000(4)
C38B 0.031(5) 0.023(5) 0.018(4) -0.002(3) 0.008(4) 0.002(4)
C39B 0.032(5) 0.027(5) 0.020(4) -0.003(4) 0.009(4) 0.001(4)
C40B 0.032(5) 0.041(6) 0.028(5) 0.005(4) 0.016(4) 0.009(5)
C41B 0.037(5) 0.037(5) 0.022(4) 0.005(4) 0.010(4) 0.000(4)
C42B 0.045(6) 0.070(8) 0.022(5) 0.010(5) 0.012(5) 0.001(6)
C43B 0.062(9) 0.146(15) 0.039(7) 0.040(8) 0.015(6) -0.035(9)
C44B 0.072(10) 0.156(16) 0.042(7) 0.036(9) 0.016(7) -0.039(10)
C45B 0.037(6) 0.087(9) 0.037(6) 0.016(6) 0.013(5) -0.010(6)
C46B 0.039(6) 0.030(5) 0.022(5) 0.004(4) 0.005(4) -0.002(4)
C47B 0.038(6) 0.034(6) 0.054(7) -0.004(5) 0.005(5) 0.004(5)
C48B 0.062(8) 0.038(6) 0.055(7) -0.012(6) -0.003(6) 0.011(6)
C49B 0.060(8) 0.044(7) 0.048(7) -0.006(5) 0.001(6) -0.011(6)
C50B 0.053(7) 0.050(7) 0.039(6) 0.005(5) -0.010(5) -0.007(6)
C51B 0.051(7) 0.043(6) 0.026(5) 0.006(4) 0.008(5) 0.004(5)
C52B 0.025(5) 0.043(6) 0.030(5) 0.006(4) 0.010(4) 0.002(4)
C53B 0.046(6) 0.054(7) 0.046(6) -0.014(5) 0.025(5) -0.014(6)
C54B 0.067(8) 0.089(10) 0.042(6) -0.018(6) 0.041(6) -0.028(7)
C55B 0.045(6) 0.071(8) 0.037(6) -0.019(6) 0.020(5) -0.003(6)
C56B 0.050(7) 0.044(6) 0.034(5) -0.008(5) 0.016(5) 0.000(5)
C57B 0.036(5) 0.039(6) 0.023(5) 0.001(4) 0.009(4) 0.003(5)
C58B 0.043(6) 0.031(5) 0.025(5) 0.003(4) 0.010(4) -0.003(5)
C59B 0.044(6) 0.024(5) 0.032(5) 0.011(4) 0.008(5) -0.002(4)
C60B 0.060(8) 0.037(6) 0.036(6) 0.006(5) 0.004(5) -0.003(6)
C61B 0.041(6) 0.048(7) 0.041(6) 0.005(5) -0.002(5) -0.011(6)
C62B 0.038(6) 0.044(7) 0.060(7) 0.005(6) 0.009(6) 0.005(5)
C63B 0.034(6) 0.045(6) 0.037(5) 0.003(5) 0.011(5) 0.002(5)

loop_
_atom_type_symbol
_atom_type_description
_atom_type_scat_dispersion_real
_atom_type_scat_dispersion_imag
_atom_type_scat_source
C C 0.0033 0.0016 'International Tables Vol C Tables 4.2.6.8 and 6.1.1.4'
H H 0.0000 0.0000 'International Tables Vol C Tables 4.2.6.8 and 6.1.1.4'
N N 0.0061 0.0033 'International Tables Vol C Tables 4.2.6.8 and 6.1.1.4'
O O 0.0106 0.0060 'International Tables Vol C Tables 4.2.6.8 and 6.1.1.4'
P P 0.1023 0.0942 'International Tables Vol C Tables 4.2.6.8 and 6.1.1.4'
Cl Cl 0.1484 0.1585 'International Tables Vol C Tables 4.2.6.8 and 6.1.1.4'
Ru Ru -1.2594 0.8363 'International Tables Vol C Tables 4.2.6.8 and 6.1.1.4'
Rh Rh -1.1178 0.9187 'International Tables Vol C Tables 4.2.6.8 and 6.1.1.4'

loop_
_geom_angle_atom_site_label_1
_geom_angle_atom_site_label_2
_geom_angle_atom_site_label_3
_geom_angle
C16 Rh1 C18 98.3(5)
C16 Rh1 C17 92.6(5)
C18 Rh1 C17 164.8(4)
C16 Rh1 N2 93.4(4)
C18 Rh1 N2 93.9(3)
C17 Rh1 N2 96.0(3)
C16 Rh1 Rh2 145.3(4)
C18 Rh1 Rh2 115.4(3)
C17 Rh1 Rh2 52.8(3)
N2 Rh1 Rh2 92.4(2)
C16 Rh1 Rh6 97.2(4)
C18 Rh1 Rh6 114.7(2)
C17 Rh1 Rh6 53.0(3)
N2 Rh1 Rh6 147.5(2)
Rh2 Rh1 Rh6 62.17(3)
C16 Rh1 Rh5 151.7(4)
C18 Rh1 Rh5 53.6(3)
C17 Rh1 Rh5 114.4(3)
N2 Rh1 Rh5 92.04(19)
Rh2 Rh1 Rh5 61.92(3)
Rh6 Rh1 Rh5 92.88(3)
C16 Rh1 Rh4 101.0(4)
C18 Rh1 Rh4 53.3(2)
C17 Rh1 Rh4 114.3(3)
N2 Rh1 Rh4 145.45(18)
Rh2 Rh1 Rh4 93.13(3)
Rh6 Rh1 Rh4 61.57(3)
Rh5 Rh1 Rh4 61.23(3)
C19 Rh2 C20 97.3(4)
C19 Rh2 C17 99.9(4)
C20 Rh2 C17 158.4(4)
C19 Rh2 P2 95.2(3)
C20 Rh2 P2 106.6(3)
C17 Rh2 P2 84.7(3)
C19 Rh2 Rh1 149.9(3)
C20 Rh2 Rh1 109.8(3)
C17 Rh2 Rh1 50.9(3)
P2 Rh2 Rh1 89.33(7)
C19 Rh2 Rh3 97.4(3)
C20 Rh2 Rh3 54.2(3)
C17 Rh2 Rh3 110.3(3)
P2 Rh2 Rh3 158.27(7)
Rh1 Rh2 Rh3 88.53(3)
C19 Rh2 Rh5 146.9(3)
C20 Rh2 Rh5 50.3(3)
C17 Rh2 Rh5 110.3(3)
P2 Rh2 Rh5 100.84(6)
Rh1 Rh2 Rh5 59.67(3)
Rh3 Rh2 Rh5 59.80(3)
C19 Rh2 Rh6 98.6(3)
C20 Rh2 Rh6 113.1(3)
C17 Rh2 Rh6 51.4(3)
P2 Rh2 Rh6 135.54(7)
Rh1 Rh2 Rh6 59.38(3)
Rh3 Rh2 Rh6 59.46(3)
Rh5 Rh2 Rh6 89.99(3)
C22 Rh3 C21 94.1(5)
C22 Rh3 C23 99.8(5)
C21 Rh3 C23 97.8(4)
C22 Rh3 C20 95.9(4)
C21 Rh3 C20 98.2(4)
C23 Rh3 C20 156.7(4)
C22 Rh3 Rh6 151.4(4)
C21 Rh3 Rh6 96.1(3)
C23 Rh3 Rh6 52.4(3)
C20 Rh3 Rh6 109.0(2)
C22 Rh3 Rh2 144.3(4)
C21 Rh3 Rh2 95.9(3)
C23 Rh3 Rh2 112.7(3)
C20 Rh3 Rh2 48.8(2)
Rh6 Rh3 Rh2 60.73(3)
C22 Rh3 Rh5 94.5(3)
C21 Rh3 Rh5 147.5(3)
C23 Rh3 Rh5 111.5(3)
C20 Rh3 Rh5 49.7(3)
Rh6 Rh3 Rh5 91.10(3)
Rh2 Rh3 Rh5 60.45(3)
C22 Rh3 Rh4 98.5(4)
C21 Rh3 Rh4 148.3(3)
C23 Rh3 Rh4 51.5(3)
C20 Rh3 Rh4 109.2(3)
Rh6 Rh3 Rh4 60.59(3)
Rh2 Rh3 Rh4 90.64(3)
Rh5 Rh3 Rh4 60.24(3)
C24 Rh4 C25 93.2(5)
C24 Rh4 C23 96.4(5)
C25 Rh4 C23 100.5(5)
C24 Rh4 C18 100.5(4)
C25 Rh4 C18 94.9(4)
C23 Rh4 C18 156.4(4)
C24 Rh4 Rh1 148.6(3)
C25 Rh4 Rh1 98.4(3)
C23 Rh4 Rh1 109.9(3)
C18 Rh4 Rh1 49.7(3)
C24 Rh4 Rh3 96.7(3)
C25 Rh4 Rh3 150.0(4)
C23 Rh4 Rh3 50.3(3)
C18 Rh4 Rh3 110.9(3)
Rh1 Rh4 Rh3 87.70(3)
C24 Rh4 Rh5 96.3(3)
C25 Rh4 Rh5 146.8(3)
C23 Rh4 Rh5 109.9(3)
C18 Rh4 Rh5 52.0(3)
Rh1 Rh4 Rh5 59.31(3)
Rh3 Rh4 Rh5 59.87(3)
C24 Rh4 Rh6 147.4(4)
C25 Rh4 Rh6 98.7(4)
C23 Rh4 Rh6 51.7(3)
C18 Rh4 Rh6 108.6(3)
Rh1 Rh4 Rh6 58.99(3)
Rh3 Rh4 Rh6 59.48(3)
Rh5 Rh4 Rh6 90.24(3)
C26 Rh5 C27 93.2(4)
C26 Rh5 C20 100.5(4)
C27 Rh5 C20 102.1(4)
C26 Rh5 C18 99.8(4)
C27 Rh5 C18 90.0(4)
C20 Rh5 C18 155.7(4)
C26 Rh5 Rh1 147.7(3)
C27 Rh5 Rh1 96.6(3)
C20 Rh5 Rh1 107.4(3)
C18 Rh5 Rh1 49.7(3)
C26 Rh5 Rh3 95.8(3)
C27 Rh5 Rh3 155.6(3)
C20 Rh5 Rh3 54.0(3)
C18 Rh5 Rh3 110.6(2)
Rh1 Rh5 Rh3 87.79(3)
C26 Rh5 Rh4 94.8(3)
C27 Rh5 Rh4 141.7(3)
C20 Rh5 Rh4 113.1(3)
C18 Rh5 Rh4 51.7(2)
Rh1 Rh5 Rh4 59.46(3)
Rh3 Rh5 Rh4 59.90(3)
C26 Rh5 Rh2 147.9(3)
C27 Rh5 Rh2 102.5(3)
C20 Rh5 Rh2 49.1(3)
C18 Rh5 Rh2 108.0(3)
Rh1 Rh5 Rh2 58.42(3)
Rh3 Rh5 Rh2 59.75(3)
Rh4 Rh5 Rh2 90.03(3)
C29 Rh6 C28 95.5(5)
C29 Rh6 C17 98.6(5)
C28 Rh6 C17 98.8(5)
C29 Rh6 C23 97.3(5)
C28 Rh6 C23 97.7(5)
C17 Rh6 C23 155.7(4)
C29 Rh6 Rh1 97.2(3)
C28 Rh6 Rh1 148.1(4)
C17 Rh6 Rh1 50.3(3)
C23 Rh6 Rh1 109.5(3)
C29 Rh6 Rh3 146.6(4)
C28 Rh6 Rh3 97.0(4)
C17 Rh6 Rh3 109.8(3)
C23 Rh6 Rh3 50.3(3)
Rh1 Rh6 Rh3 88.21(3)
C29 Rh6 Rh4 94.7(4)
C28 Rh6 Rh4 148.0(4)
C17 Rh6 Rh4 109.5(3)
C23 Rh6 Rh4 50.8(3)
Rh1 Rh6 Rh4 59.45(3)
Rh3 Rh6 Rh4 59.93(3)
C29 Rh6 Rh2 148.1(4)
C28 Rh6 Rh2 97.3(4)
C17 Rh6 Rh2 50.6(3)
C23 Rh6 Rh2 109.7(3)
Rh1 Rh6 Rh2 58.45(3)
Rh3 Rh6 Rh2 59.82(3)
Rh4 Rh6 Rh2 89.73(3)
C2 Ru1 C1 92.8(4)
C2 Ru1 C1A 116.5(4)
C1 Ru1 C1A 125.8(4)
C2 Ru1 N1 91.7(3)
C1 Ru1 N1 88.6(3)
C1A Ru1 N1 131.1(3)
C2 Ru1 Ru6 91.2(3)
C1 Ru1 Ru6 171.8(3)
C1A Ru1 Ru6 46.1(2)
N1 Ru1 Ru6 98.46(18)
C2 Ru1 Ru2 151.4(3)
C1 Ru1 Ru2 115.7(3)
C1A Ru1 Ru2 44.4(2)
N1 Ru1 Ru2 92.08(18)
Ru6 Ru1 Ru2 60.16(2)
C2 Ru1 Ru4 76.2(3)
C1 Ru1 Ru4 111.1(3)
C1A Ru1 Ru4 45.5(2)
N1 Ru1 Ru4 157.11(19)
Ru6 Ru1 Ru4 63.05(2)
Ru2 Ru1 Ru4 89.83(3)
C2 Ru1 Ru5 125.8(3)
C1 Ru1 Ru5 81.5(3)
C1A Ru1 Ru5 44.3(2)
N1 Ru1 Ru5 141.39(19)
Ru6 Ru1 Ru5 90.41(3)
Ru2 Ru1 Ru5 60.20(2)
Ru4 Ru1 Ru5 56.91(2)
C3 Ru2 C4 97.9(4)
C3 Ru2 C1A 123.2(4)
C4 Ru2 C1A 123.9(4)
C3 Ru2 P1 91.5(3)
C4 Ru2 P1 93.6(3)
C1A Ru2 P1 118.7(2)
C3 Ru2 Ru3 95.8(3)
C4 Ru2 Ru3 99.2(3)
C1A Ru2 Ru3 45.9(2)
P1 Ru2 Ru3 164.18(6)
C3 Ru2 Ru6 153.9(3)
C4 Ru2 Ru6 80.6(3)
C1A Ru2 Ru6 45.4(2)
P1 Ru2 Ru6 114.59(7)
Ru3 Ru2 Ru6 59.16(3)
C3 Ru2 Ru1 134.3(3)
C4 Ru2 Ru1 126.0(3)
C1A Ru2 Ru1 44.0(2)
P1 Ru2 Ru1 75.17(6)
Ru3 Ru2 Ru1 89.76(3)
Ru6 Ru2 Ru1 58.95(2)
C3 Ru2 Ru5 82.5(3)
C4 Ru2 Ru5 159.9(3)
C1A Ru2 Ru5 44.9(2)
P1 Ru2 Ru5 106.48(6)
Ru3 Ru2 Ru5 60.85(2)
Ru6 Ru2 Ru5 90.21(3)
Ru1 Ru2 Ru5 61.05(2)
C6 Ru3 C5 91.5(4)
C6 Ru3 C7 93.9(4)
C5 Ru3 C7 92.9(5)
C6 Ru3 C1A 124.6(4)
C5 Ru3 C1A 124.9(4)
C7 Ru3 C1A 120.4(4)
C6 Ru3 Ru6 89.9(3)
C5 Ru3 Ru6 168.1(3)
C7 Ru3 Ru6 98.9(3)
C1A Ru3 Ru6 46.2(2)
C6 Ru3 Ru2 146.7(3)
C5 Ru3 Ru2 120.7(3)
C7 Ru3 Ru2 77.1(3)
C1A Ru3 Ru2 45.0(2)
Ru6 Ru3 Ru2 60.64(3)
C6 Ru3 Ru4 88.9(3)
C5 Ru3 Ru4 104.8(3)
C7 Ru3 Ru4 162.0(3)
C1A Ru3 Ru4 45.8(2)
Ru6 Ru3 Ru4 63.34(3)
Ru2 Ru3 Ru4 90.79(3)
C6 Ru3 Ru5 141.0(3)
C5 Ru3 Ru5 80.5(3)
C7 Ru3 Ru5 124.3(3)
C1A Ru3 Ru5 44.9(2)
Ru6 Ru3 Ru5 91.06(3)
Ru2 Ru3 Ru5 60.86(2)
Ru4 Ru3 Ru5 57.34(2)
C9 Ru4 C10 88.2(4)
C9 Ru4 C8 96.4(4)
C10 Ru4 C8 89.4(4)
C9 Ru4 C1A 132.1(4)
C10 Ru4 C1A 138.7(4)
C8 Ru4 C1A 93.7(3)
C9 Ru4 Ru5 130.2(3)
C10 Ru4 Ru5 117.5(3)
C8 Ru4 Ru5 46.7(2)
C1A Ru4 Ru5 47.6(2)
C9 Ru4 Ru3 88.6(3)
C10 Ru4 Ru3 175.0(3)
C8 Ru4 Ru3 87.2(3)
C1A Ru4 Ru3 45.4(2)
Ru5 Ru4 Ru3 62.26(3)
C9 Ru4 Ru1 162.6(3)
C10 Ru4 Ru1 95.1(3)
C8 Ru4 Ru1 100.6(3)
C1A Ru4 Ru1 43.9(2)
Ru5 Ru4 Ru1 62.64(3)
Ru3 Ru4 Ru1 89.15(3)
C9 Ru4 Ru6 107.4(3)
C10 Ru4 Ru6 127.3(3)
C8 Ru4 Ru6 135.6(2)
C1A Ru4 Ru6 42.8(2)
Ru5 Ru4 Ru6 90.46(3)
Ru3 Ru4 Ru6 57.45(2)
Ru1 Ru4 Ru6 57.45(2)
C11 Ru5 C12 84.3(4)
C11 Ru5 C8 93.0(4)
C12 Ru5 C8 101.6(4)
C11 Ru5 C1A 140.0(4)
C12 Ru5 C1A 132.0(4)
C8 Ru5 C1A 94.3(4)
C11 Ru5 Ru4 121.8(3)
C12 Ru5 Ru4 135.6(3)
C8 Ru5 Ru4 47.4(3)
C1A Ru5 Ru4 47.5(2)
C11 Ru5 Ru3 175.6(3)
C12 Ru5 Ru3 91.6(3)
C8 Ru5 Ru3 86.2(3)
C1A Ru5 Ru3 44.4(2)
Ru4 Ru5 Ru3 60.40(2)
C11 Ru5 Ru2 124.2(3)
C12 Ru5 Ru2 102.9(3)
C8 Ru5 Ru2 136.9(3)
C1A Ru5 Ru2 43.6(2)
Ru4 Ru5 Ru2 91.08(3)
Ru3 Ru5 Ru2 58.30(2)
C11 Ru5 Ru1 97.4(3)
C12 Ru5 Ru1 158.9(3)
C8 Ru5 Ru1 99.3(3)
C1A Ru5 Ru1 42.7(2)
Ru4 Ru5 Ru1 60.45(3)
Ru3 Ru5 Ru1 87.02(3)
Ru2 Ru5 Ru1 58.76(2)
C14 Ru6 C13 96.0(5)
C14 Ru6 C15 93.1(4)
C13 Ru6 C15 95.4(4)
C14 Ru6 C1A 125.1(4)
C13 Ru6 C1A 111.8(4)
C15 Ru6 C1A 128.0(4)
C14 Ru6 Ru3 158.0(4)
C13 Ru6 Ru3 106.0(3)
C15 Ru6 Ru3 84.5(3)
C1A Ru6 Ru3 46.4(2)
C14 Ru6 Ru1 83.7(3)
C13 Ru6 Ru1 103.5(3)
C15 Ru6 Ru1 161.0(3)
C1A Ru6 Ru1 45.1(2)
Ru3 Ru6 Ru1 91.51(3)
C14 Ru6 Ru2 99.1(4)
C13 Ru6 Ru2 156.6(3)
C15 Ru6 Ru2 101.5(3)
C1A Ru6 Ru2 44.8(2)
Ru3 Ru6 Ru2 60.20(3)
Ru1 Ru6 Ru2 60.88(2)
C14 Ru6 Ru4 132.8(3)
C13 Ru6 Ru4 68.4(3)
C15 Ru6 Ru4 131.2(3)
C1A Ru6 Ru4 43.5(2)
Ru3 Ru6 Ru4 59.22(2)
Ru1 Ru6 Ru4 59.50(2)
Ru2 Ru6 Ru4 88.25(3)
C40 P1 C34 102.9(4)
C40 P1 C46 101.8(4)
C34 P1 C46 100.0(4)
C40 P1 Ru2 113.4(3)
C34 P1 Ru2 114.3(3)
C46 P1 Ru2 121.9(3)
C52 P2 C58 101.3(4)
C52 P2 C38 104.1(4)
C58 P2 C38 99.4(4)
C52 P2 Rh2 113.6(3)
C58 P2 Rh2 124.6(3)
C38 P2 Rh2 111.3(3)
C30 N1 C34 117.2(7)
C30 N1 Ru1 122.9(5)
C34 N1 Ru1 119.9(6)
C37 N2 C38 118.2(7)
C37 N2 Rh1 116.5(6)
C38 N2 Rh1 125.2(6)
O1 C1 Ru1 174.8(9)
O2 C2 Ru1 175.8(9)
O3 C3 Ru2 176.4(8)
O4 C4 Ru2 176.9(9)
O5 C5 Ru3 175.6(9)
O6 C6 Ru3 177.7(9)
O7 C7 Ru3 174.2(8)
O8 C8 Ru5 138.4(8)
O8 C8 Ru4 135.6(8)
Ru5 C8 Ru4 85.8(4)
O9 C9 Ru4 178.6(8)
O10 C10 Ru4 175.2(9)
O11 C11 Ru5 176.8(9)
O12 C12 Ru5 178.2(9)
O13 C13 Ru6 170.2(9)
O14 C14 Ru6 176.2(9)
O15 C15 Ru6 177.9(10)
O16 C16 Rh1 175.5(12)
O17 C17 Rh1 135.5(9)
O17 C17 Rh2 137.0(9)
Rh1 C17 Rh2 76.3(3)
O17 C17 Rh6 129.3(8)
Rh1 C17 Rh6 76.7(4)
Rh2 C17 Rh6 78.1(4)
O18 C18 Rh1 136.6(7)
O18 C18 Rh4 134.2(7)
Rh1 C18 Rh4 77.0(3)
O18 C18 Rh5 131.9(8)
Rh1 C18 Rh5 76.7(3)
Rh4 C18 Rh5 76.3(3)
O19 C19 Rh2 175.2(10)
O20 C20 Rh2 137.5(8)
O20 C20 Rh5 133.2(7)
Rh2 C20 Rh5 80.5(4)
O20 C20 Rh3 128.7(7)
Rh2 C20 Rh3 77.0(3)
Rh5 C20 Rh3 76.3(4)
O21 C21 Rh3 176.9(11)
O22 C22 Rh3 177.0(9)
O23 C23 Rh3 134.5(9)
O23 C23 Rh4 134.7(10)
Rh3 C23 Rh4 78.2(4)
O23 C23 Rh6 131.6(9)
Rh3 C23 Rh6 77.3(4)
Rh4 C23 Rh6 77.5(3)
O24 C24 Rh4 178.9(11)
O25 C25 Rh4 178.9(12)
O26 C26 Rh5 177.6(9)
O27 C27 Rh5 176.3(8)
O28 C28 Rh6 179.8(14)
O29 C29 Rh6 179.0(12)
N1 C30 C31 124.2(8)
N1 C30 H30 117.9
C31 C30 H30 117.9
C32 C31 C30 118.4(9)
C32 C31 H31 120.8
C30 C31 H31 120.8
C33 C32 C31 117.4(8)
C33 C32 C35 120.4(8)
C31 C32 C35 122.2(8)
C32 C33 C34 122.0(8)
C32 C33 H33 119.0
C34 C33 H33 119.0
N1 C34 C33 120.6(8)
N1 C34 P1 114.8(6)
C33 C34 P1 124.4(7)
C39 C35 C36 117.1(8)
C39 C35 C32 121.2(8)
C36 C35 C32 121.7(8)
C37 C36 C35 118.6(8)
C37 C36 H36 120.7
C35 C36 H36 120.7
N2 C37 C36 123.4(9)
N2 C37 H37 118.3
C36 C37 H37 118.3
N2 C38 C39 120.6(8)
N2 C38 P2 119.5(6)
C39 C38 P2 119.8(7)
C38 C39 C35 122.0(9)
C38 C39 H39 119.0
C35 C39 H39 119.0
C45 C40 C41 118.7(8)
C45 C40 P1 121.2(7)
C41 C40 P1 119.8(7)
C42 C41 C40 120.2(9)
C42 C41 H41 119.9
C40 C41 H41 119.9
C43 C42 C41 119.3(10)
C43 C42 H42 120.4
C41 C42 H42 120.4
C44 C43 C42 121.3(9)
C44 C43 H43 119.3
C42 C43 H43 119.3
C43 C44 C45 121.0(10)
C43 C44 H44 119.5
C45 C44 H44 119.5
C40 C45 C44 119.4(10)
C40 C45 H45 120.3
C44 C45 H45 120.3
C47 C46 C51 118.7(9)
C47 C46 P1 120.2(8)
C51 C46 P1 120.8(7)
C48 C47 C46 120.9(10)
C48 C47 H47 119.6
C46 C47 H47 119.6
C49 C48 C47 120.0(10)
C49 C48 H48 120.0
C47 C48 H48 120.0
C48 C49 C50 119.8(10)
C48 C49 H49 120.1
C50 C49 H49 120.1
C51 C50 C49 120.8(11)
C51 C50 H50 119.6
C49 C50 H50 119.6
C50 C51 C46 119.8(10)
C50 C51 H51 120.1
C46 C51 H51 120.1
C57 C52 C53 118.8(9)
C57 C52 P2 124.2(8)
C53 C52 P2 116.9(8)
C54 C53 C52 119.3(10)
C54 C53 H53 120.4
C52 C53 H53 120.4
C55 C54 C53 120.6(11)
C55 C54 H54 119.7
C53 C54 H54 119.7
C54 C55 C56 120.2(10)
C54 C55 H55 119.9
C56 C55 H55 119.9
C55 C56 C57 120.5(11)
C55 C56 H56 119.7
C57 C56 H56 119.7
C52 C57 C56 120.6(10)
C52 C57 H57 119.7
C56 C57 H57 119.7
C63 C58 C59 118.9(9)
C63 C58 P2 122.4(7)
C59 C58 P2 118.4(7)
C60 C59 C58 119.0(10)
C60 C59 H59 120.5
C58 C59 H59 120.5
C61 C60 C59 120.7(10)
C61 C60 H60 119.7
C59 C60 H60 119.7
C60 C61 C62 119.2(11)
C60 C61 H61 120.4
C62 C61 H61 120.4
C63 C62 C61 121.7(10)
C63 C62 H62 119.1
C61 C62 H62 119.1
C62 C63 C58 120.3(10)
C62 C63 H63 119.8
C58 C63 H63 119.8
Cl96 C97 Cl97 111.3(14)
Cl96 C97 H97A 109.4
Cl97 C97 H97A 109.4
Cl96 C97 H97B 109.4
Cl97 C97 H97B 109.4
H97A C97 H97B 108.0
Cl99 C99 Cl98 112.2(7)
Cl99 C99 H99A 109.2
Cl98 C99 H99A 109.2
Cl99 C99 H99B 109.2
Cl98 C99 H99B 109.2
H99A C99 H99B 107.9
Ru1B C1C Ru2B 92.4(3)
Ru1B C1C Ru6B 92.8(3)
Ru2B C1C Ru6B 93.3(4)
Ru1B C1C Ru5B 89.0(4)
Ru2B C1C Ru5B 90.7(3)
Ru6B C1C Ru5B 175.5(5)
Ru1B C1C Ru3B 177.7(5)
Ru2B C1C Ru3B 89.4(3)
Ru6B C1C Ru3B 88.6(3)
Ru5B C1C Ru3B 89.5(3)
Ru1B C1C Ru4B 91.3(3)
Ru2B C1C Ru4B 176.3(5)
Ru6B C1C Ru4B 85.7(3)
Ru5B C1C Ru4B 90.2(4)
Ru3B C1C Ru4B 87.0(3)
Ru1 C1A Ru2 91.7(3)
Ru1 C1A Ru6 88.8(3)
Ru2 C1A Ru6 89.8(3)
Ru1 C1A Ru3 176.1(5)
Ru2 C1A Ru3 89.1(3)
Ru6 C1A Ru3 87.4(3)
Ru1 C1A Ru4 90.6(3)
Ru2 C1A Ru4 175.8(5)
Ru6 C1A Ru4 93.7(3)
Ru3 C1A Ru4 88.8(3)
Ru1 C1A Ru5 93.0(3)
Ru2 C1A Ru5 91.6(3)
Ru6 C1A Ru5 177.6(5)
Ru3 C1A Ru5 90.8(3)
Ru4 C1A Ru5 84.8(3)
C16B Rh1B C18B 98.6(4)
C16B Rh1B C17B 93.0(4)
C18B Rh1B C17B 164.6(4)
C16B Rh1B N2B 96.5(3)
C18B Rh1B N2B 93.3(3)
C17B Rh1B N2B 95.3(3)
C16B Rh1B Rh2B 145.7(3)
C18B Rh1B Rh2B 113.8(3)
C17B Rh1B Rh2B 53.1(3)
N2B Rh1B Rh2B 92.83(19)
C16B Rh1B Rh4B 97.3(3)
C18B Rh1B Rh4B 54.1(2)
C17B Rh1B Rh4B 114.6(3)
N2B Rh1B Rh4B 146.14(18)
Rh2B Rh1B Rh4B 92.92(3)
C16B Rh1B Rh5B 94.6(3)
C18B Rh1B Rh5B 115.7(2)
C17B Rh1B Rh5B 52.9(3)
N2B Rh1B Rh5B 146.87(19)
Rh2B Rh1B Rh5B 61.90(3)
Rh4B Rh1B Rh5B 61.93(3)
C16B Rh1B Rh6B 149.9(3)
C18B Rh1B Rh6B 52.4(3)
C17B Rh1B Rh6B 114.3(3)
N2B Rh1B Rh6B 93.36(18)
Rh2B Rh1B Rh6B 61.50(3)
Rh4B Rh1B Rh6B 60.82(3)
Rh5B Rh1B Rh6B 92.44(3)
C19B Rh2B C20B 100.2(5)
C19B Rh2B C17B 95.3(5)
C20B Rh2B C17B 158.9(4)
C19B Rh2B P2B 96.8(4)
C20B Rh2B P2B 107.4(3)
C17B Rh2B P2B 84.8(3)
C19B Rh2B Rh1B 145.2(4)
C20B Rh2B Rh1B 110.9(3)
C17B Rh2B Rh1B 50.9(3)
P2B Rh2B Rh1B 88.75(7)
C19B Rh2B Rh3B 97.7(4)
C20B Rh2B Rh3B 53.7(3)
C17B Rh2B Rh3B 110.2(3)
P2B Rh2B Rh3B 157.98(7)
Rh1B Rh2B Rh3B 88.71(3)
C19B Rh2B Rh6B 150.0(4)
C20B Rh2B Rh6B 51.1(3)
C17B Rh2B Rh6B 110.7(3)
P2B Rh2B Rh6B 100.22(6)
Rh1B Rh2B Rh6B 60.07(3)
Rh3B Rh2B Rh6B 59.92(3)
C19B Rh2B Rh5B 94.4(3)
C20B Rh2B Rh5B 112.5(3)
C17B Rh2B Rh5B 51.6(2)
P2B Rh2B Rh5B 135.71(7)
Rh1B Rh2B Rh5B 59.79(3)
Rh3B Rh2B Rh5B 59.22(3)
Rh6B Rh2B Rh5B 90.41(3)
C21B Rh3B C22B 93.4(5)
C21B Rh3B C23B 100.1(4)
C22B Rh3B C23B 100.5(4)
C21B Rh3B C20B 95.1(4)
C22B Rh3B C20B 96.6(4)
C23B Rh3B C20B 156.3(4)
C21B Rh3B Rh5B 93.5(3)
C22B Rh3B Rh5B 152.4(3)
C23B Rh3B Rh5B 52.0(3)
C20B Rh3B Rh5B 109.3(3)
C21B Rh3B Rh4B 149.0(3)
C22B Rh3B Rh4B 102.0(4)
C23B Rh3B Rh4B 51.0(3)
C20B Rh3B Rh4B 109.4(3)
Rh5B Rh3B Rh4B 61.09(3)
C21B Rh3B Rh6B 144.4(4)
C22B Rh3B Rh6B 98.3(3)
C23B Rh3B Rh6B 110.5(3)
C20B Rh3B Rh6B 50.4(3)
Rh5B Rh3B Rh6B 91.37(3)
Rh4B Rh3B Rh6B 59.79(3)
C21B Rh3B Rh2B 92.3(4)
C22B Rh3B Rh2B 145.5(3)
C23B Rh3B Rh2B 111.9(3)
C20B Rh3B Rh2B 49.0(3)
Rh5B Rh3B Rh2B 60.69(3)
Rh4B Rh3B Rh2B 90.05(3)
Rh6B Rh3B Rh2B 60.08(3)
C25B Rh4B C24B 95.4(5)
C25B Rh4B C23B 98.9(5)
C24B Rh4B C23B 93.5(4)
C25B Rh4B C18B 96.2(4)
C24B Rh4B C18B 104.2(4)
C23B Rh4B C18B 155.5(4)
C25B Rh4B Rh1B 96.3(4)
C24B Rh4B Rh1B 151.9(3)
C23B Rh4B Rh1B 109.7(3)
C18B Rh4B Rh1B 49.2(3)
C25B Rh4B Rh6B 146.9(4)
C24B Rh4B Rh6B 97.8(3)
C23B Rh4B Rh6B 110.3(3)
C18B Rh4B Rh6B 51.1(2)
Rh1B Rh4B Rh6B 59.95(3)
C25B Rh4B Rh3B 148.2(4)
C24B Rh4B Rh3B 95.0(4)
C23B Rh4B Rh3B 50.5(3)
C18B Rh4B Rh3B 110.1(2)
Rh1B Rh4B Rh3B 88.28(3)
Rh6B Rh4B Rh3B 60.15(3)
C25B Rh4B Rh5B 96.5(4)
C24B Rh4B Rh5B 143.9(3)
C23B Rh4B Rh5B 51.0(3)
C18B Rh4B Rh5B 108.2(3)
Rh1B Rh4B Rh5B 59.32(3)
Rh6B Rh4B Rh5B 90.42(3)
Rh3B Rh4B Rh5B 59.10(3)
C26B Rh5B C27B 92.2(4)
C26B Rh5B C23B 101.4(4)
C27B Rh5B C23B 94.8(4)
C26B Rh5B C17B 94.7(4)
C27B Rh5B C17B 103.4(4)
C23B Rh5B C17B 155.3(4)
C26B Rh5B Rh1B 98.6(3)
C27B Rh5B Rh1B 151.9(4)
C23B Rh5B Rh1B 108.3(3)
C17B Rh5B Rh1B 50.1(3)
C26B Rh5B Rh3B 151.7(3)
C27B Rh5B Rh3B 94.4(3)
C23B Rh5B Rh3B 50.7(3)
C17B Rh5B Rh3B 110.4(2)
Rh1B Rh5B Rh3B 88.36(3)
C26B Rh5B Rh2B 145.4(3)
C27B Rh5B Rh2B 99.2(3)
C23B Rh5B Rh2B 110.0(3)
C17B Rh5B Rh2B 50.9(2)
Rh1B Rh5B Rh2B 58.31(3)
Rh3B Rh5B Rh2B 60.08(3)
C26B Rh5B Rh4B 100.6(3)
C27B Rh5B Rh4B 144.3(4)
C23B Rh5B Rh4B 50.1(3)
C17B Rh5B Rh4B 108.6(3)
Rh1B Rh5B Rh4B 58.75(3)
Rh3B Rh5B Rh4B 59.80(3)
Rh2B Rh5B Rh4B 88.99(3)
C29B Rh6B C28B 94.5(4)
C29B Rh6B C20B 99.7(4)
C28B Rh6B C20B 98.8(4)
C29B Rh6B C18B 92.1(4)
C28B Rh6B C18B 101.4(4)
C20B Rh6B C18B 155.7(4)
C29B Rh6B Rh1B 98.8(3)
C28B Rh6B Rh1B 147.8(3)
C20B Rh6B Rh1B 107.6(3)
C18B Rh6B Rh1B 49.1(3)
C29B Rh6B Rh4B 144.8(3)
C28B Rh6B Rh4B 94.0(3)
C20B Rh6B Rh4B 112.7(2)
C18B Rh6B Rh4B 52.7(2)
Rh1B Rh6B Rh4B 59.23(3)
C29B Rh6B Rh3B 152.8(3)
C28B Rh6B Rh3B 93.7(3)
C20B Rh6B Rh3B 53.4(2)
C18B Rh6B Rh3B 111.6(2)
Rh1B Rh6B Rh3B 87.83(3)
Rh4B Rh6B Rh3B 60.06(3)
C29B Rh6B Rh2B 101.2(3)
C28B Rh6B Rh2B 146.3(3)
C20B Rh6B Rh2B 49.4(3)
C18B Rh6B Rh2B 107.5(3)
Rh1B Rh6B Rh2B 58.43(3)
Rh4B Rh6B Rh2B 90.16(3)
Rh3B Rh6B Rh2B 59.99(3)
C2B Ru1B C1B 92.4(4)
C2B Ru1B C1C 117.9(4)
C1B Ru1B C1C 123.6(4)
C2B Ru1B N1B 91.6(3)
C1B Ru1B N1B 89.4(3)
C1C Ru1B N1B 131.6(3)
C2B Ru1B Ru5B 94.1(3)
C1B Ru1B Ru5B 169.8(3)
C1C Ru1B Ru5B 46.3(3)
N1B Ru1B Ru5B 98.13(18)
C2B Ru1B Ru2B 154.6(3)
C1B Ru1B Ru2B 112.5(3)
C1C Ru1B Ru2B 43.9(3)
N1B Ru1B Ru2B 93.62(18)
Ru5B Ru1B Ru2B 60.48(3)
C2B Ru1B Ru4B 75.4(3)
C1B Ru1B Ru4B 113.4(3)
C1C Ru1B Ru4B 45.5(3)
N1B Ru1B Ru4B 153.8(2)
Ru5B Ru1B Ru4B 61.14(2)
Ru2B Ru1B Ru4B 89.43(3)
C2B Ru1B Ru6B 122.4(3)
C1B Ru1B Ru6B 79.4(3)
C1C Ru1B Ru6B 44.3(3)
N1B Ru1B Ru6B 144.3(2)
Ru5B Ru1B Ru6B 90.50(3)
Ru2B Ru1B Ru6B 60.88(2)
Ru4B Ru1B Ru6B 57.44(3)
C3B Ru2B C4B 96.7(4)
C3B Ru2B C1C 125.6(4)
C4B Ru2B C1C 122.7(4)
C3B Ru2B P1B 89.1(3)
C4B Ru2B P1B 95.8(3)
C1C Ru2B P1B 118.6(2)
C3B Ru2B Ru3B 99.0(3)
C4B Ru2B Ru3B 96.4(3)
C1C Ru2B Ru3B 46.1(2)
P1B Ru2B Ru3B 164.51(7)
C3B Ru2B Ru5B 158.6(3)
C4B Ru2B Ru5B 80.7(3)
C1C Ru2B Ru5B 45.4(3)
P1B Ru2B Ru5B 112.31(7)
Ru3B Ru2B Ru5B 60.53(3)
C3B Ru2B Ru1B 132.2(3)
C4B Ru2B Ru1B 129.1(3)
C1C Ru2B Ru1B 43.7(2)
P1B Ru2B Ru1B 75.05(6)
Ru3B Ru2B Ru1B 89.83(3)
Ru5B Ru2B Ru1B 58.95(2)
C3B Ru2B Ru6B 84.4(3)
C4B Ru2B Ru6B 155.3(3)
C1C Ru2B Ru6B 43.9(3)
P1B Ru2B Ru6B 108.93(6)
Ru3B Ru2B Ru6B 59.21(2)
Ru5B Ru2B Ru6B 89.26(3)
Ru1B Ru2B Ru6B 60.25(2)
C7B Ru3B C5B 94.8(4)
C7B Ru3B C6B 94.4(5)
C5B Ru3B C6B 90.5(5)
C7B Ru3B C1C 119.1(4)
C5B Ru3B C1C 125.1(4)
C6B Ru3B C1C 124.8(4)
C7B Ru3B Ru4B 164.0(3)
C5B Ru3B Ru4B 100.3(3)
C6B Ru3B Ru4B 90.8(4)
C1C Ru3B Ru4B 46.8(2)
C7B Ru3B Ru2B 75.0(3)
C5B Ru3B Ru2B 128.6(3)
C6B Ru3B Ru2B 139.6(4)
C1C Ru3B Ru2B 44.5(2)
Ru4B Ru3B Ru2B 91.35(3)
C7B Ru3B Ru6B 106.5(3)
C5B Ru3B Ru6B 158.5(3)
C6B Ru3B Ru6B 85.3(4)
C1C Ru3B Ru6B 45.5(2)
Ru4B Ru3B Ru6B 58.82(3)
Ru2B Ru3B Ru6B 61.95(3)
C7B Ru3B Ru5B 116.2(3)
C5B Ru3B Ru5B 82.2(3)
C6B Ru3B Ru5B 149.0(4)
C1C Ru3B Ru5B 45.2(2)
Ru4B Ru3B Ru5B 61.29(3)
Ru2B Ru3B Ru5B 60.21(3)
Ru6B Ru3B Ru5B 90.64(3)
C10B Ru4B C9B 91.4(4)
C10B Ru4B C1C 127.3(4)
C9B Ru4B C1C 140.9(4)
C10B Ru4B C8B 95.5(4)
C9B Ru4B C8B 88.4(4)
C1C Ru4B C8B 92.7(4)
C10B Ru4B Ru6B 125.4(4)
C9B Ru4B Ru6B 118.7(3)
C1C Ru4B Ru6B 46.6(2)
C8B Ru4B Ru6B 46.5(3)
C10B Ru4B Ru3B 82.7(3)
C9B Ru4B Ru3B 171.2(3)
C1C Ru4B Ru3B 46.2(2)
C8B Ru4B Ru3B 85.7(3)
Ru6B Ru4B Ru3B 60.89(3)
C10B Ru4B Ru1B 163.0(3)
C9B Ru4B Ru1B 98.0(3)
C1C Ru4B Ru1B 43.2(2)
C8B Ru4B Ru1B 98.8(3)
Ru6B Ru4B Ru1B 61.49(3)
Ru3B Ru4B Ru1B 89.35(3)
C10B Ru4B Ru5B 105.0(3)
C9B Ru4B Ru5B 128.1(3)
C1C Ru4B Ru5B 44.5(2)
C8B Ru4B Ru5B 136.5(3)
Ru6B Ru4B Ru5B 91.11(3)
Ru3B Ru4B Ru5B 60.07(3)
Ru1B Ru4B Ru5B 58.13(2)
C13B Ru5B C12B 89.9(4)
C13B Ru5B C11B 93.6(5)
C12B Ru5B C11B 95.9(4)
C13B Ru5B C1C 124.4(4)
C12B Ru5B C1C 134.7(4)
C11B Ru5B C1C 108.8(4)
C13B Ru5B Ru1B 81.5(3)
C12B Ru5B Ru1B 159.6(3)
C11B Ru5B Ru1B 103.1(3)
C1C Ru5B Ru1B 44.7(2)
C13B Ru5B Ru2B 104.3(3)
C12B Ru5B Ru2B 104.4(3)
C11B Ru5B Ru2B 152.7(3)
C1C Ru5B Ru2B 44.0(2)
Ru1B Ru5B Ru2B 60.57(3)
C13B Ru5B Ru3B 163.5(3)
C12B Ru5B Ru3B 93.4(3)
C11B Ru5B Ru3B 102.1(3)
C1C Ru5B Ru3B 45.4(2)
Ru1B Ru5B Ru3B 90.03(3)
Ru2B Ru5B Ru3B 59.26(3)
C13B Ru5B Ru4B 126.7(3)
C12B Ru5B Ru4B 136.9(3)
C11B Ru5B Ru4B 63.5(3)
C1C Ru5B Ru4B 45.3(2)
Ru1B Ru5B Ru4B 60.72(2)
Ru2B Ru5B Ru4B 89.24(3)
Ru3B Ru5B Ru4B 58.64(3)
C14B Ru6B C15B 85.4(5)
C14B Ru6B C8B 94.7(4)
C15B Ru6B C8B 98.9(5)
C14B Ru6B C1C 143.0(4)
C15B Ru6B C1C 127.7(4)
C8B Ru6B C1C 95.4(4)
C14B Ru6B Ru4B 126.6(3)
C15B Ru6B Ru4B 130.0(4)
C8B Ru6B Ru4B 48.2(3)
C1C Ru6B Ru4B 47.7(2)
C14B Ru6B Ru3B 170.6(3)
C15B Ru6B Ru3B 85.1(4)
C8B Ru6B Ru3B 86.3(3)
C1C Ru6B Ru3B 45.9(2)
Ru4B Ru6B Ru3B 60.29(3)
C14B Ru6B Ru1B 100.3(3)
C15B Ru6B Ru1B 159.8(4)
C8B Ru6B Ru1B 99.8(3)
C1C Ru6B Ru1B 42.9(2)
Ru4B Ru6B Ru1B 61.07(3)
Ru3B Ru6B Ru1B 88.79(3)
C14B Ru6B Ru2B 124.0(3)
C15B Ru6B Ru2B 101.9(3)
C8B Ru6B Ru2B 137.0(3)
C1C Ru6B Ru2B 42.7(2)
Ru4B Ru6B Ru2B 90.36(3)
Ru3B Ru6B Ru2B 58.83(2)
Ru1B Ru6B Ru2B 58.87(2)
C40B P1B C34B 101.5(4)
C40B P1B C46B 103.5(4)
C34B P1B C46B 100.2(4)
C40B P1B Ru2B 111.5(3)
C34B P1B Ru2B 117.0(3)
C46B P1B Ru2B 120.6(3)
C52B P2B C58B 101.8(4)
C52B P2B C38B 101.6(4)
C58B P2B C38B 101.8(4)
C52B P2B Rh2B 114.3(3)
C58B P2B Rh2B 122.8(3)
C38B P2B Rh2B 112.0(3)
C30B N1B C34B 117.1(7)
C30B N1B Ru1B 123.8(6)
C34B N1B Ru1B 119.1(6)
C37B N2B C38B 117.2(7)
C37B N2B Rh1B 117.2(6)
C38B N2B Rh1B 125.4(6)
O1B C1B Ru1B 173.5(9)
O2B C2B Ru1B 175.6(8)
O3B C3B Ru2B 176.3(9)
O4B C4B Ru2B 175.2(9)
O5B C5B Ru3B 173.9(9)
O6B C6B Ru3B 177.4(14)
O7B C7B Ru3B 173.5(9)
O8B C8B Ru6B 139.7(9)
O8B C8B Ru4B 135.1(9)
Ru6B C8B Ru4B 85.2(4)
O9B C9B Ru4B 173.8(9)
O10B C10B Ru4B 177.2(11)
O11B C11B Ru5B 162.4(10)
O12B C12B Ru5B 174.0(9)
O13B C13B Ru5B 176.4(9)
O14B C14B Ru6B 176.9(9)
O15B C15B Ru6B 179.0(13)
O16B C16B Rh1B 176.9(8)
O17B C17B Rh1B 136.1(8)
O17B C17B Rh2B 136.6(8)
Rh1B C17B Rh2B 76.0(3)
O17B C17B Rh5B 129.6(7)
Rh1B C17B Rh5B 77.0(3)
Rh2B C17B Rh5B 77.5(3)
O18B C18B Rh1B 136.2(7)
O18B C18B Rh6B 133.7(7)
Rh1B C18B Rh6B 78.5(3)
O18B C18B Rh4B 131.8(7)
Rh1B C18B Rh4B 76.7(3)
Rh6B C18B Rh4B 76.2(3)
O19B C19B Rh2B 173.4(10)
O20B C20B Rh2B 138.4(9)
O20B C20B Rh6B 132.7(8)
Rh2B C20B Rh6B 79.5(4)
O20B C20B Rh3B 128.9(7)
Rh2B C20B Rh3B 77.4(3)
Rh6B C20B Rh3B 76.3(4)
O21B C21B Rh3B 177.8(11)
O22B C22B Rh3B 178.6(11)
O23B C23B Rh3B 135.1(8)
O23B C23B Rh4B 132.1(9)
Rh3B C23B Rh4B 78.6(3)
O23B C23B Rh5B 132.5(8)
Rh3B C23B Rh5B 77.4(4)
Rh4B C23B Rh5B 78.9(3)
O24B C24B Rh4B 177.3(11)
O25B C25B Rh4B 178.5(12)
O26B C26B Rh5B 177.7(10)
O27B C27B Rh5B 179.3(11)
O28B C28B Rh6B 177.5(9)
O29B C29B Rh6B 177.8(9)
N1B C30B C31B 123.4(8)
N1B C30B H30B 118.3
C31B C30B H30B 118.3
C30B C31B C32B 119.3(9)
C30B C31B H31B 120.3
C32B C31B H31B 120.3
C33B C32B C31B 117.2(8)
C33B C32B C35B 121.3(8)
C31B C32B C35B 121.5(8)
C32B C33B C34B 121.9(8)
C32B C33B H33B 119.1
C34B C33B H33B 119.1
N1B C34B C33B 121.1(8)
N1B C34B P1B 114.9(6)
C33B C34B P1B 124.0(7)
C36B C35B C39B 117.2(8)
C36B C35B C32B 122.8(8)
C39B C35B C32B 120.0(9)
C37B C36B C35B 119.4(9)
C37B C36B H36B 120.3
C35B C36B H36B 120.3
N2B C37B C36B 123.7(9)
N2B C37B H37B 118.1
C36B C37B H37B 118.1
N2B C38B C39B 122.1(8)
N2B C38B P2B 118.2(6)
C39B C38B P2B 119.7(7)
C38B C39B C35B 120.4(9)
C38B C39B H39B 119.8
C35B C39B H39B 119.8
C45B C40B C41B 118.9(9)
C45B C40B P1B 121.0(8)
C41B C40B P1B 119.9(7)
C42B C41B C40B 120.2(10)
C42B C41B H41B 119.9
C40B C41B H41B 119.9
C43B C42B C41B 120.1(10)
C43B C42B H42B 120.0
C41B C42B H42B 120.0
C42B C43B C44B 121.3(11)
C42B C43B H43B 119.4
C44B C43B H43B 119.4
C43B C44B C45B 119.4(12)
C43B C44B H44B 120.3
C45B C44B H44B 120.3
C40B C45B C44B 120.1(11)
C40B C45B H45B 119.9
C44B C45B H45B 119.9
C47B C46B C51B 118.3(9)
C47B C46B P1B 121.2(8)
C51B C46B P1B 120.5(8)
C46B C47B C48B 122.5(10)
C46B C47B H47B 118.8
C48B C47B H47B 118.8
C49B C48B C47B 118.7(11)
C49B C48B H48B 120.6
C47B C48B H48B 120.6
C48B C49B C50B 119.9(11)
C48B C49B H49B 120.1
C50B C49B H49B 120.1
C51B C50B C49B 121.9(11)
C51B C50B H50B 119.1
C49B C50B H50B 119.1
C50B C51B C46B 118.7(10)
C50B C51B H51B 120.7
C46B C51B H51B 120.7
C53B C52B C57B 118.0(9)
C53B C52B P2B 118.9(8)
C57B C52B P2B 123.1(7)
C52B C53B C54B 120.9(11)
C52B C53B H53B 119.5
C54B C53B H53B 119.5
C55B C54B C53B 120.4(11)
C55B C54B H54B 119.8
C53B C54B H54B 119.8
C54B C55B C56B 119.7(10)
C54B C55B H55B 120.1
C56B C55B H55B 120.1
C55B C56B C57B 120.5(10)
C55B C56B H56B 119.8
C57B C56B H56B 119.8
C52B C57B C56B 120.5(10)
C52B C57B H57B 119.8
C56B C57B H57B 119.8
C59B C58B C63B 118.8(9)
C59B C58B P2B 120.4(8)
C63B C58B P2B 120.9(7)
C60B C59B C58B 121.1(10)
C60B C59B H59B 119.5
C58B C59B H59B 119.5
C59B C60B C61B 119.7(11)
C59B C60B H60B 120.1
C61B C60B H60B 120.1
C60B C61B C62B 120.0(10)
C60B C61B H61B 120.0
C62B C61B H61B 120.0
C63B C62B C61B 120.0(11)
C63B C62B H62B 120.0
C61B C62B H62B 120.0
C62B C63B C58B 120.4(10)
C62B C63B H63B 119.8
C58B C63B H63B 119.8
C86B C86A H86A 109.5
C86B C86A H86B 109.5
H86A C86A H86B 109.5
C86B C86A H86C 109.5
H86A C86A H86C 109.5
H86B C86A H86C 109.5
C86C C86B C86A 116(2)
C86C C86B H86D 108.3
C86A C86B H86D 108.3
C86C C86B H86E 108.3
C86A C86B H86E 108.3
H86D C86B H86E 107.4
C86B C86C C86D 119(2)
C86B C86C H86F 107.7
C86D C86C H86F 107.7
C86B C86C H86G 107.7
C86D C86C H86G 107.7
H86F C86C H86G 107.1
C86C C86D C86E 150(2)
C86C C86D H86H 99.3
C86E C86D H86H 99.3
C86C C86D H86I 99.3
C86E C86D H86I 99.3
H86H C86D H86I 104.0
C86F C86E C86D 104.9(18)
C86F C86E H86J 110.8
C86D C86E H86J 110.8
C86F C86E H86K 110.8
C86D C86E H86K 110.8
H86J C86E H86K 108.9
C86E C86F H86L 109.4
C86E C86F H86M 109.5
H86L C86F H86M 109.5
C86E C86F H86N 109.5
H86L C86F H86N 109.5
H86M C86F H86N 109.5
Cl77 C77A Cl78 115.1(8)
Cl77 C77A H77A 108.5
Cl78 C77A H77A 108.5
Cl77 C77A H77B 108.5
Cl78 C77A H77B 108.5
H77A C77A H77B 107.5
C84B C84A H84A 109.5
C84B C84A H84B 109.5
H84A C84A H84B 109.5
C84B C84A H84C 109.5
H84A C84A H84C 109.5
H84B C84A H84C 109.5
C84A C84B C84C 95.0
C84A C84B H84D 112.7
C84C C84B H84D 112.7
C84A C84B H84E 112.7
C84C C84B H84E 112.7
H84D C84B H84E 110.2
C84D C84C C84B 153.0
C84D C84C H84F 98.3
C84B C84C H84F 98.3
C84D C84C H84G 98.3
C84B C84C H84G 98.3
H84F C84C H84G 103.8
C84C C84D C84E 136.6
C84C C84D H84H 103.0
C84E C84D H84H 103.0
C84C C84D H84I 103.0
C84E C84D H84I 103.0
H84H C84D H84I 105.1
C84F C84E C84D 74.7
C84F C84E H84J 116.0
C84D C84E H84J 116.0
C84F C84E H84K 116.0
C84D C84E H84K 116.0
H84J C84E H84K 113.0
C84E C84F H84A 109.5
C84E C84F H84B 109.5
H84A C84F H84B 109.5
C84E C84F H84C 109.5
H84A C84F H84C 109.5
H84B C84F H84C 109.5
H88A C88G H88B 109.5
H88A C88G H88C 109.5
H88B C88G H88C 109.5
H88D C88H H88E 109.5
H88D C88H H88F 109.5
H88E C88H H88F 109.5
C87B C87A H87A 109.5
C87B C87A H87B 109.5
H87A C87A H87B 109.5
C87B C87A H87C 109.5
H87A C87A H87C 109.5
H87B C87A H87C 109.5
C87C C87B C87A 103.9
C87C C87B H87D 111.0
C87A C87B H87D 111.0
C87C C87B H87E 111.0
C87A C87B H87E 111.0
H87D C87B H87E 109.0
C87B C87C C87D 100.9
C87B C87C H87D 111.6
C87D C87C H87D 111.6
C87B C87C H87E 111.6
C87D C87C H87E 111.6
H87D C87C H87E 109.4
C87E C87D C87C 88.4
C87E C87D H87F 113.9
C87C C87D H87F 113.9
C87E C87D H87G 113.9
C87C C87D H87G 113.9
H87F C87D H87G 111.1
C87D C87E C87F 94.7
C87D C87E H87H 112.8
C87F C87E H87H 112.8
C87D C87E H87I 112.8
C87F C87E H87I 112.8
H87H C87E H87I 110.3
C87E C87F H87D 109.5
C87E C87F H87E 109.5
H87D C87F H87E 109.5
C87E C87F H87F 109.5
H87D C87F H87F 109.5
H87E C87F H87F 109.5
H87G C87H H87H 109.5
H87G C87H H87I 109.5
H87H C87H H87I 109.5
C68C C68B H68D 95.5
C68C C68B H68E 95.5
H68D C68B H68E 103.3
C68B C68C C68E 114.0
C68B C68C H68F 108.7
C68E C68C H68F 108.7
C68B C68C H68G 108.7
C68E C68C H68G 108.7
H68F C68C H68G 107.6
C68F C68D C68E 110.4
C68F C68D H68H 109.6
C68E C68D H68H 109.6
C68F C68D H68I 109.6
C68E C68D H68I 109.6
H68H C68D H68I 108.1
C68C C68E C68D 101.3
C68C C68E H68J 111.5
C68D C68E H68J 111.5
C68C C68E H68K 111.5
C68D C68E H68K 111.5
H68J C68E H68K 109.3
C68D C68F H68D 109.5
C68D C68F H68E 109.5
H68D C68F H68E 109.5
C68D C68F H68F 109.5
H68D C68F H68F 109.5
H68E C68F H68F 109.5

loop_
_geom_bond_atom_site_label_1
_geom_bond_atom_site_label_2
_geom_bond_distance
Rh1 C16 1.868(13)
Rh1 C18 2.130(10)
Rh1 C17 2.142(10)
Rh1 N2 2.144(7)
Rh1 Rh2 2.6825(11)
Rh1 Rh6 2.7089(10)
Rh1 Rh5 2.7178(10)
Rh1 Rh4 2.7219(10)
Rh2 C19 1.880(11)
Rh2 C20 2.130(10)
Rh2 C17 2.198(11)
Rh2 P2 2.295(2)
Rh2 Rh3 2.7587(11)
Rh2 Rh5 2.7781(10)
Rh2 Rh6 2.7838(11)
Rh3 C22 1.900(13)
Rh3 C21 1.914(12)
Rh3 C23 2.169(12)
Rh3 C20 2.298(10)
Rh3 Rh6 2.7485(11)
Rh3 Rh5 2.7602(10)
Rh3 Rh4 2.7610(12)
Rh4 C24 1.900(12)
Rh4 C25 1.902(14)
Rh4 C23 2.208(11)
Rh4 C18 2.239(9)
Rh4 Rh5 2.7704(11)
Rh4 Rh6 2.7795(12)
Rh5 C26 1.903(10)
Rh5 C27 1.909(10)
Rh5 C20 2.168(11)
Rh5 C18 2.248(10)
Rh6 C29 1.888(13)
Rh6 C28 1.909(13)
Rh6 C17 2.222(11)
Rh6 C23 2.233(11)
Ru1 C2 1.887(10)
Ru1 C1 1.907(10)
Ru1 C1A 2.017(8)
Ru1 N1 2.143(7)
Ru1 Ru6 2.8479(10)
Ru1 Ru2 2.9040(9)
Ru1 Ru4 2.9110(10)
Ru1 Ru5 2.9719(11)
Ru2 C3 1.904(10)
Ru2 C4 1.905(10)
Ru2 C1A 2.032(8)
Ru2 P1 2.290(2)
Ru2 Ru3 2.8709(10)
Ru2 Ru6 2.8835(10)
Ru2 Ru5 2.9472(10)
Ru3 C6 1.901(10)
Ru3 C5 1.903(13)
Ru3 C7 1.910(10)
Ru3 C1A 2.061(8)
Ru3 Ru6 2.8406(11)
Ru3 Ru4 2.8953(10)
Ru3 Ru5 2.9470(10)
Ru4 C9 1.876(9)
Ru4 C10 1.881(9)
Ru4 C8 2.070(10)
Ru4 C1A 2.077(8)
Ru4 Ru5 2.8034(10)
Ru4 Ru6 3.0117(10)
Ru5 C11 1.879(10)
Ru5 C12 1.879(11)
Ru5 C8 2.046(9)
Ru5 C1A 2.079(9)
Ru6 C14 1.887(11)
Ru6 C13 1.914(10)
Ru6 C15 1.928(10)
Ru6 C1A 2.052(9)
Cl96 C97 1.72(2)
Cl97 C97 1.74(2)
Cl98 C99 1.758(14)
Cl99 C99 1.756(14)
P1 C40 1.820(9)
P1 C34 1.828(9)
P1 C46 1.838(9)
P2 C52 1.827(10)
P2 C58 1.836(10)
P2 C38 1.862(9)
O1 C1 1.134(11)
O2 C2 1.131(11)
O3 C3 1.138(11)
O4 C4 1.144(11)
O5 C5 1.144(13)
O6 C6 1.142(11)
O7 C7 1.145(11)
O8 C8 1.178(11)
O9 C9 1.149(11)
O10 C10 1.150(11)
O11 C11 1.141(11)
O12 C12 1.138(12)
O13 C13 1.138(12)
O14 C14 1.145(13)
O15 C15 1.133(12)
O16 C16 1.152(14)
O17 C17 1.156(12)
O18 C18 1.150(11)
O19 C19 1.140(12)
O20 C20 1.158(12)
O21 C21 1.122(13)
O22 C22 1.140(14)
O23 C23 1.137(12)
O24 C24 1.125(13)
O25 C25 1.132(14)
O26 C26 1.150(11)
O27 C27 1.129(11)
O28 C28 1.120(14)
O29 C29 1.148(14)
N1 C30 1.346(11)
N1 C34 1.355(11)
N2 C37 1.348(11)
N2 C38 1.353(11)
C30 C31 1.394(13)
C30 H30 0.9500
C31 C32 1.388(12)
C31 H31 0.9500
C32 C33 1.371(13)
C32 C35 1.487(12)
C33 C34 1.397(12)
C33 H33 0.9500
C35 C39 1.380(12)
C35 C36 1.400(13)
C36 C37 1.382(12)
C36 H36 0.9500
C37 H37 0.9500
C38 C39 1.377(12)
C39 H39 0.9500
C40 C45 1.394(13)
C40 C41 1.404(13)
C41 C42 1.393(13)
C41 H41 0.9500
C42 C43 1.382(16)
C42 H42 0.9500
C43 C44 1.335(16)
C43 H43 0.9500
C44 C45 1.403(14)
C44 H44 0.9500
C45 H45 0.9500
C46 C47 1.387(13)
C46 C51 1.392(14)
C47 C48 1.377(14)
C47 H47 0.9500
C48 C49 1.359(17)
C48 H48 0.9500
C49 C50 1.387(16)
C49 H49 0.9500
C50 C51 1.366(14)
C50 H50 0.9500
C51 H51 0.9500
C52 C57 1.369(14)
C52 C53 1.413(14)
C53 C54 1.403(15)
C53 H53 0.9500
C54 C55 1.362(17)
C54 H54 0.9500
C55 C56 1.367(17)
C55 H55 0.9500
C56 C57 1.395(14)
C56 H56 0.9500
C57 H57 0.9500
C58 C63 1.386(14)
C58 C59 1.411(13)
C59 C60 1.402(14)
C59 H59 0.9500
C60 C61 1.373(16)
C60 H60 0.9500
C61 C62 1.374(15)
C61 H61 0.9500
C62 C63 1.365(15)
C62 H62 0.9500
C63 H63 0.9500
C97 H97A 0.9900
C97 H97B 0.9900
C99 H99A 0.9900
C99 H99B 0.9900
C1C Ru1B 2.006(8)
C1C Ru2B 2.013(9)
C1C Ru6B 2.057(9)
C1C Ru5B 2.062(9)
C1C Ru3B 2.069(8)
C1C Ru4B 2.092(9)
Rh1B C16B 1.859(10)
Rh1B C18B 2.105(10)
Rh1B C17B 2.144(10)
Rh1B N2B 2.160(7)
Rh1B Rh2B 2.6803(10)
Rh1B Rh4B 2.7061(10)
Rh1B Rh5B 2.7221(9)
Rh1B Rh6B 2.7263(10)
Rh2B C19B 1.879(12)
Rh2B C20B 2.135(10)
Rh2B C17B 2.210(10)
Rh2B P2B 2.302(2)
Rh2B Rh3B 2.7619(11)
Rh2B Rh6B 2.7645(10)
Rh2B Rh5B 2.7787(10)
Rh3B C21B 1.880(11)
Rh3B C22B 1.927(12)
Rh3B C23B 2.170(11)
Rh3B C20B 2.280(10)
Rh3B Rh5B 2.7378(11)
Rh3B Rh4B 2.7576(11)
Rh3B Rh6B 2.7600(10)
Rh4B C25B 1.898(12)
Rh4B C24B 1.906(13)
Rh4B C23B 2.185(10)
Rh4B C18B 2.253(9)
Rh4B Rh6B 2.7500(11)
Rh4B Rh5B 2.7930(11)
Rh5B C26B 1.889(11)
Rh5B C27B 1.907(11)
Rh5B C23B 2.211(10)
Rh5B C17B 2.229(10)
Rh6B C29B 1.890(10)
Rh6B C28B 1.910(11)
Rh6B C20B 2.188(11)
Rh6B C18B 2.203(9)
Ru1B C2B 1.889(11)
Ru1B C1B 1.901(10)
Ru1B N1B 2.151(7)
Ru1B Ru5B 2.8533(10)
Ru1B Ru2B 2.9009(10)
Ru1B Ru4B 2.9305(10)
Ru1B Ru6B 2.9421(11)
Ru2B C3B 1.876(12)
Ru2B C4B 1.908(10)
Ru2B P1B 2.284(3)
Ru2B Ru3B 2.8703(11)
Ru2B Ru5B 2.8983(11)
Ru2B Ru6B 2.9606(10)
Ru3B C7B 1.897(11)
Ru3B C5B 1.902(11)
Ru3B C6B 1.909(13)
Ru3B Ru4B 2.8647(11)
Ru3B Ru6B 2.8818(11)
Ru3B Ru5B 2.9075(11)
Ru4B C10B 1.884(12)
Ru4B C9B 1.914(11)
Ru4B C8B 2.112(11)
Ru4B Ru6B 2.8220(12)
Ru4B Ru5B 2.9424(10)
Ru5B C13B 1.897(11)
Ru5B C12B 1.911(11)
Ru5B C11B 1.951(13)
Ru6B C14B 1.882(11)
Ru6B C15B 1.907(14)
Ru6B C8B 2.056(10)
P1B C40B 1.821(9)
P1B C34B 1.834(10)
P1B C46B 1.839(9)
P2B C52B 1.813(10)
P2B C58B 1.830(10)
P2B C38B 1.859(9)
O1B C1B 1.146(11)
O2B C2B 1.139(12)
O3B C3B 1.169(12)
O4B C4B 1.137(11)
O5B C5B 1.135(12)
O6B C6B 1.143(14)
O7B C7B 1.155(12)
O8B C8B 1.157(11)
O9B C9B 1.117(11)
O10B C10B 1.134(12)
O11B C11B 1.138(14)
O12B C12B 1.146(12)
O13B C13B 1.134(12)
O14B C14B 1.150(12)
O15B C15B 1.100(14)
O16B C16B 1.145(12)
O17B C17B 1.145(11)
O18B C18B 1.161(11)
O19B C19B 1.132(13)
O20B C20B 1.143(12)
O21B C21B 1.144(13)
O22B C22B 1.120(13)
O23B C23B 1.169(12)
O24B C24B 1.130(13)
O25B C25B 1.117(14)
O26B C26B 1.145(12)
O27B C27B 1.111(13)
O28B C28B 1.138(12)
O29B C29B 1.147(11)
N1B C30B 1.357(12)
N1B C34B 1.367(11)
N2B C37B 1.346(11)
N2B C38B 1.354(11)
C30B C31B 1.378(12)
C30B H30B 0.9500
C31B C32B 1.396(13)
C31B H31B 0.9500
C32B C33B 1.371(13)
C32B C35B 1.494(12)
C33B C34B 1.381(12)
C33B H33B 0.9500
C35B C36B 1.392(13)
C35B C39B 1.394(13)
C36B C37B 1.379(12)
C36B H36B 0.9500
C37B H37B 0.9500
C38B C39B 1.386(12)
C39B H39B 0.9500
C40B C45B 1.368(15)
C40B C41B 1.399(13)
C41B C42B 1.383(13)
C41B H41B 0.9500
C42B C43B 1.332(16)
C42B H42B 0.9500
C43B C44B 1.380(19)
C43B H43B 0.9500
C44B C45B 1.390(16)
C44B H44B 0.9500
C45B H45B 0.9500
C46B C47B 1.372(14)
C46B C51B 1.408(14)
C47B C48B 1.379(15)
C47B H47B 0.9500
C48B C49B 1.365(16)
C48B H48B 0.9500
C49B C50B 1.376(17)
C49B H49B 0.9500
C50B C51B 1.370(15)
C50B H50B 0.9500
C51B H51B 0.9500
C52B C53B 1.386(14)
C52B C57B 1.393(14)
C53B C54B 1.393(15)
C53B H53B 0.9500
C54B C55B 1.367(17)
C54B H54B 0.9500
C55B C56B 1.372(16)
C55B H55B 0.9500
C56B C57B 1.394(13)
C56B H56B 0.9500
C57B H57B 0.9500
C58B C59B 1.392(14)
C58B C63B 1.401(14)
C59B C60B 1.371(14)
C59B H59B 0.9500
C60B C61B 1.392(17)
C60B H60B 0.9500
C61B C62B 1.392(16)
C61B H61B 0.9500
C62B C63B 1.377(14)
C62B H62B 0.9500
C63B H63B 0.9500
C86A C86B 1.754(17)
C86A H86A 0.9800
C86A H86B 0.9800
C86A H86C 0.9800
C86B C86C 1.698(17)
C86B H86D 0.9900
C86B H86E 0.9900
C86C C86D 1.806(17)
C86C H86F 0.9900
C86C H86G 0.9900
C86D C86E 1.806(17)
C86D H86H 0.9900
C86D H86I 0.9900
C86E C86F 1.773(17)
C86E H86J 0.9900
C86E H86K 0.9900
C86F H86L 0.9800
C86F H86M 0.9800
C86F H86N 0.9800
Cl77 C77A 1.408(11)
C77A Cl78 1.862(15)
C77A H77A 0.9900
C77A H77B 0.9900
C84A C84B 1.4856
C84A H84A 0.9800
C84A H84B 0.9800
C84A H84C 0.9800
C84B C84C 1.6772
C84B H84D 0.9900
C84B H84E 0.9900
C84C C84D 1.0721
C84C H84F 0.9900
C84C H84G 0.9900
C84D C84E 1.8650
C84D H84H 0.9900
C84D H84I 0.9900
C84E C84F 1.4703
C84E H84J 0.9900
C84E H84K 0.9900
C84F H84A 0.9800
C84F H84B 0.9800
C84F H84C 0.9800
C88G H88A 0.9800
C88G H88B 0.9800
C88G H88C 0.9800
C88H H88D 0.9800
C88H H88E 0.9800
C88H H88F 0.9800
C87A C87B 1.4639
C87A H87A 0.9800
C87A H87B 0.9800
C87A H87C 0.9800
C87B C87C 1.4135
C87B H87D 0.9900
C87B H87E 0.9900
C87C C87D 2.0212
C87C H87D 0.9900
C87C H87E 0.9900
C87D C87E 1.6163
C87D H87F 0.9900
C87D H87G 0.9900
C87E C87F 1.9393
C87E H87H 0.9900
C87E H87I 0.9900
C87F H87D 0.9800
C87F H87E 0.9800
C87F H87F 0.9800
C87H H87G 0.9800
C87H H87H 0.9800
C87H H87I 0.9800
C68B C68C 1.3313
C68B H68D 0.9900
C68B H68E 0.9900
C68C C68E 1.3833
C68C H68F 0.9900
C68C H68G 0.9900
C68D C68F 1.5758
C68D C68E 1.6184
C68D H68H 0.9900
C68D H68I 0.9900
C68E H68J 0.9900
C68E H68K 0.9900
C68F H68D 0.9800
C68F H68E 0.9800
C68F H68F 0.9800
